data_1577048
loop_
_publ_author_name
'Gilch, Franziska'
'Brossette, Jan'
'Westermair, Franz F.'
'Silva, Wagner'
'Bal\'azs, G\'abor'
'Gschwind, Ruth M.'
'Zipse, Hendrik'
'Wolf, Robert'

_publ_section_title
;
 Selective White Phosphorus Activation and Functionalization with
 Inorganic Grignard Reagents
;
_journal_name_full 'Chemical Science'
_journal_paper_doi 10.1039/D6SC01229A
_journal_year 2026
_chemical_formula_moiety 'C84 H104 Fe2 O4 P8 Sn2'
_chemical_formula_sum 'C84 H104 Fe2 O4 P8 Sn2'
_chemical_formula_weight 1774.51
_chemical_name_systematic '[{Cp*Fe(CO)2}2(Ar2Sn2P8)]'
_chemical_properties_physical Air-sensitive,Moisture-sensitive
_space_group_crystal_system monoclinic
_space_group_IT_number 14
_space_group_name_Hall '-P 2ybc'
_space_group_name_H-M_alt 'P 1 21/c 1'
_atom_sites_solution_hydrogens geom
_atom_sites_solution_primary dual
_audit_creation_date 2025-05-22
_audit_creation_method
;
Olex2 1.5
(compiled 2025.04.05 svn.rf049d14d for OlexSys, GUI svn.r7224)
;
_audit_update_record
;
2026-02-09 deposited with the CCDC.	2026-04-06 downloaded from the CCDC.
;
_cell_angle_alpha 90
_cell_angle_beta 113.6400(10)
_cell_angle_gamma 90
_cell_formula_units_Z 4
_cell_length_a 14.02810(10)
_cell_length_b 42.02450(10)
_cell_length_c 15.35080(10)
_cell_measurement_reflns_used 117460
_cell_measurement_temperature 123.00(10)
_cell_measurement_theta_max 75.1200
_cell_measurement_theta_min 3.1290
_cell_volume 8290.24(10)
_computing_cell_refinement 'CrysAlisPro 1.171.43.36a (Rigaku OD, 2022)'
_computing_data_collection 'CrysAlisPro system (CCD 43.105a 64-bit (release 11-01-2024))'
_computing_data_reduction 'CrysAlisPro 1.171.43.36a (Rigaku OD, 2022)'
_computing_molecular_graphics 'Olex2 1.5 (Dolomanov et al., 2009)'
_computing_publication_material 'Olex2 1.5 (Dolomanov et al., 2009)'
_computing_structure_refinement 'SHELXL 2018/3 (Sheldrick, 2015)'
_computing_structure_solution 'SHELXT 2018/2 (Sheldrick, 2018)'
_diffrn_ambient_environment N~2~
_diffrn_ambient_temperature 123.00(10)
_diffrn_detector 'Hybrid Pixel Array Detector'
_diffrn_detector_area_resol_mean 10.0000
_diffrn_detector_type 'HyPix-Arc 150'
_diffrn_measured_fraction_theta_full 1.000
_diffrn_measured_fraction_theta_max 0.987
_diffrn_measurement_details
;
List of Runs (angles in degrees, time in seconds):

  # Type    Start    End  Width  t~exp~   \w     \q     \k     \f   Frames
#--------------------------------------------------------------------------
  1  \w     26.00  52.00   0.50    0.34    --   62.87-125.00 150.00   52
  2  \w     54.00  80.00   0.50    0.34    --   62.87-125.00 150.00   52
  3  \w     25.00  62.00   0.50    0.34    --   62.87 -95.00 -90.00   74
  4  \w     29.00  69.00   0.50    0.34    --   62.87 -95.00-180.00   80
  5  \w     27.00  67.00   0.50    0.34    --   62.87-125.00-120.00   80
  6  \w     25.00  50.00   0.50    0.34    --   62.87 -95.00 -60.00   50
  7  \w     43.00  69.00   0.50    0.34    --   75.95 -95.00 -30.00   52
  8  \w     43.00  75.00   0.50    0.34    --   75.39 -95.00  30.00   64
  9  \w     26.00  52.00   0.50    0.34    --   62.87 -95.00 150.00   52
 10  \w     40.00  68.00   0.50    0.34    --   79.75  -4.00 177.67   56
 11  \w     52.00  81.00   0.50    0.34    --   79.75  -4.00 134.81   58
 12  \w     41.00  82.00   0.50    0.34    --   79.75  -4.00 106.53   82
 13  \w     40.00  78.00   0.50    0.34    --   79.75  -4.00  17.00   76
 14  \w     46.00  72.00   0.50    0.34    --   79.75  -4.00 -30.15   52
 15  \w     42.00  96.00   0.50    0.34    --   79.75  -1.00  50.24  108
 16  \w     49.00  79.00   0.50    0.34    --   79.75  -4.00 -62.85   60
 17  \w     41.00  85.00   0.50    0.34    --   79.75  -2.00 -96.98   88
 18  \w     56.00  81.00   0.50    0.34    --   79.75  -4.00-170.41   50
 19  \w     99.00 126.00   0.50    0.34    --   79.75  23.00-173.99   54
 20  \w     70.00  95.00   0.50    0.34    --   79.75  22.00-158.94   50
 21  \w     65.00  91.00   0.50    0.34    --   79.75  21.00 -77.78   52
 22  \w     70.00 104.00   0.50    0.34    --   79.75  15.00-110.31   68
 23  \w     62.00 126.00   0.50    0.34    --   79.75  21.00  -1.96  128
 24  \w     63.00 108.00   0.50    0.34    --   79.75  21.00  59.49   90
 25  \w     53.00  79.00   0.50    0.34    --   79.75  10.00  85.36   52
 26  \w     65.00 107.00   0.50    0.34    --   79.75  22.00 168.64   84
 27  \w     64.00 112.00   0.50    0.34    --   79.75  21.00  91.49   96
 28  \w     90.00 116.00   0.50    0.34    --   79.75  10.00  85.36   52
 29  \w     44.00  71.00   0.50    0.34    --   79.75   4.00 -48.03   54
 30  \w     87.00 117.00   0.50    0.34    --   79.75   4.00 -48.03   60
 31  \w     75.00 100.00   0.50    0.34    --   62.87   0.00 -90.00   50
 32  \w     81.00 119.00   0.50    0.34    --   79.75   6.00-177.55   76
 33  \w     52.00  78.00   0.50    0.34    --   79.75   6.00-177.55   52
 34  \w     27.00  55.00   0.50    0.34    --   62.87   0.00 -90.00   56
 35  \w     32.00  80.00   0.50    0.34    --   62.87   0.00  60.00   96
 36  \w    -82.00 -56.00   0.50    0.34    --  -78.25  97.00 144.54   52
 37  \w   -110.00 -80.00   0.50    0.34    --  -78.25 139.00 161.95   60
 38  \w    -63.00 -38.00   0.50    0.34    --  -78.25 139.00 161.95   50
 39  \w    -71.00 -44.00   0.50    0.34    --  -78.25 139.00 103.10   54
 40  \w   -102.00 -73.00   0.50    0.34    --  -78.25 129.00  75.02   58
 41  \w    -68.00 -42.00   0.50    0.34    --  -78.25 129.00  75.02   52
 42  \w    -97.00 -51.00   0.50    0.34    --  -73.66 125.00  60.00   92
 43  \w   -102.00 -43.00   0.50    0.34    --  -78.25 122.00  66.69  118
 44  \w    -73.00 -47.00   0.50    0.34    --  -78.25 125.00 -23.75   52
 45  \w    -72.00 -46.00   0.50    0.34    --  -78.25 125.00 -50.53   52
 46  \w    -97.00 -71.00   0.50    0.34    --  -73.66 125.00-150.00   52
 47  \w    -66.00 -41.00   0.50    0.34    --  -78.25 117.00-114.55   50
 48  \w    -88.00 -28.00   0.50    0.34    --  -63.67 125.00 -90.00  120
 49  \w    -89.00 -41.00   0.50    0.34    --  -78.25 113.00 -29.39   96
 50  \w    -79.00 -40.00   0.50    0.34    --  -78.25 113.00   3.16   78
 51  \w    -87.00 -38.00   0.50    0.34    --  -78.25 112.00 -65.47   98
 52  \w    -75.00 -50.00   0.50    0.34    --  -78.25 115.00  95.74   50
 53  \w    -70.00 -42.00   0.50    0.34    --  -78.25 112.00 112.96   56
 54  \w    -63.00 -38.00   0.50    0.34    --  -78.25 113.00 174.62   50
 55  \w    -66.00 -40.00   0.50    0.34    --  -78.25 111.00 163.35   52
 56  \w    -95.00 -39.00   0.50    0.34    --  -78.25 112.00 140.41  112
 57  \w    -64.00 -39.00   0.50    0.34    --  -78.25 111.00 145.79   50
 58  \w    -69.00 -26.00   0.50    0.34    --  -63.67   0.00 -30.00   86
 59  \w    -63.00 -37.00   0.50    0.34    --  -78.25  61.00-155.09   52
 60  \w    -61.00 -35.00   0.50    0.34    --  -78.25  56.00 130.79   52
 61  \w   -101.00 -73.00   0.50    0.34    --  -63.67   0.00 -30.00   56
 62  \w    -79.00 -54.00   0.50    0.34    --  -63.67 -15.00 -60.00   50
 63  \w   -118.00 -93.00   0.50    0.34    --  -78.25 -66.00 -29.20   50
 64  \w   -110.00 -85.00   0.50    0.34    --  -78.25 -71.00 -16.72   50
 65  \w   -113.00 -88.00   0.50    0.34    --  -78.25 -67.00  -3.13   50
 66  \w   -119.00 -94.00   0.50    0.34    --  -78.25 -42.00  42.80   50
 67  \w   -125.00 -97.00   0.50    0.34    --  -78.25 -35.00  58.71   56
 68  \w   -119.00 -89.00   0.50    0.34    --  -74.00 -40.00 -28.28   60
 69  \w   -108.00 -82.00   0.50    0.34    --  -78.25 -80.00  78.17   52
 70  \w   -114.00 -89.00   0.50    0.34    --  -78.25 -50.00 148.47   50
 71  \w   -124.00 -99.00   0.50    0.34    --  -78.25 -41.00 126.77   50
 72  \w   -107.00 -35.00   0.50    0.34    --  -63.67 -15.00  60.00  144
 73  \w    -67.00 -37.00   0.50    0.34    --  -63.67 -15.00   0.00   60
 74  \w   -108.00 -80.00   0.50    0.34    --  -63.67 -15.00   0.00   56
 75  \w   -105.00 -47.00   0.50    0.34    --  -63.67 -15.00-120.00  116
 76  \w    -97.00 -33.00   0.50    0.34    --  -63.67 -15.00 -90.00  128
 77  \w   -113.00 -88.00   0.50    0.34    --  -78.25 -84.00 124.69   50
 78  \w   -111.00 -82.00   0.50    0.34    --  -78.25 -87.00 155.87   58
 79  \w   -112.00 -87.00   0.50    0.34    --  -78.25 -85.00 177.25   50
 80  \w   -106.00 -80.00   0.50    0.34    --  -78.25-171.00  43.03   52
 81  \w   -109.00 -84.00   0.50    0.34    --  -78.25 -90.00 -48.97   50
 82  \w   -109.00 -83.00   0.50    0.34    --  -78.25 -86.00-142.95   52
;
_diffrn_measurement_device 'four-circle diffractometer'
_diffrn_measurement_device_type 'XtaLAB Synergy R, DW system, HyPix-Arc 150'
_diffrn_measurement_method '\w scans'
_diffrn_orient_matrix_type 'CrysAlisPro convention (1999,Acta A55,543-557)'
_diffrn_orient_matrix_UB_11 -0.0275920000
_diffrn_orient_matrix_UB_12 0.0268583000
_diffrn_orient_matrix_UB_13 -0.0743979000
_diffrn_orient_matrix_UB_21 -0.1127237000
_diffrn_orient_matrix_UB_22 -0.0123445000
_diffrn_orient_matrix_UB_23 -0.0460711000
_diffrn_orient_matrix_UB_31 -0.0300018000
_diffrn_orient_matrix_UB_32 0.0216732000
_diffrn_orient_matrix_UB_33 0.0659531000
_diffrn_radiation_monochromator mirror
_diffrn_radiation_probe x-ray
_diffrn_radiation_type 'Cu K\a'
_diffrn_radiation_wavelength 1.54184
_diffrn_reflns_av_R_equivalents 0.0241
_diffrn_reflns_av_unetI/netI 0.0114
_diffrn_reflns_Laue_measured_fraction_full 1.000
_diffrn_reflns_Laue_measured_fraction_max 0.987
_diffrn_reflns_limit_h_max 17
_diffrn_reflns_limit_h_min -17
_diffrn_reflns_limit_k_max 52
_diffrn_reflns_limit_k_min -52
_diffrn_reflns_limit_l_max 19
_diffrn_reflns_limit_l_min -18
_diffrn_reflns_number 201154
_diffrn_reflns_point_group_measured_fraction_full 1.000
_diffrn_reflns_point_group_measured_fraction_max 0.987
_diffrn_reflns_theta_full 67.684
_diffrn_reflns_theta_max 75.283
_diffrn_reflns_theta_min 3.314
_diffrn_source 'Rotating-anode X-ray tube'
_diffrn_source_type 'Rigaku (Cu) X-ray Source'
_exptl_absorpt_coefficient_mu 9.316
_exptl_absorpt_correction_T_max 1.000
_exptl_absorpt_correction_T_min 0.665
_exptl_absorpt_correction_type gaussian
_exptl_absorpt_process_details
;
CrysAlisPro 1.171.43.36a (Rigaku Oxford Diffraction, 2022)
Numerical absorption correction based on gaussian integration over
a multifaceted crystal model
Empirical absorption correction using spherical harmonics,
implemented in SCALE3 ABSPACK scaling algorithm.
;
_exptl_crystal_colour 'clear dark red'
_exptl_crystal_colour_lustre clear
_exptl_crystal_colour_modifier dark
_exptl_crystal_colour_primary red
_exptl_crystal_density_diffrn 1.422
_exptl_crystal_description block
_exptl_crystal_F_000 3648
_exptl_crystal_recrystallization_method 'Re-crystallisation from solvent: toluene/n-hexane'
_exptl_crystal_size_max 0.15
_exptl_crystal_size_mid 0.14
_exptl_crystal_size_min 0.08
_refine_diff_density_max 0.634
_refine_diff_density_min -0.369
_refine_diff_density_rms 0.055
_refine_ls_extinction_method none
_refine_ls_goodness_of_fit_ref 1.047
_refine_ls_hydrogen_treatment constr
_refine_ls_matrix_type full
_refine_ls_number_parameters 927
_refine_ls_number_reflns 16935
_refine_ls_number_restraints 0
_refine_ls_restrained_S_all 1.047
_refine_ls_R_factor_all 0.0222
_refine_ls_R_factor_gt 0.0211
_refine_ls_shift/su_max 0.011
_refine_ls_shift/su_mean 0.000
_refine_ls_structure_factor_coef Fsqd
_refine_ls_weighting_details 'w=1/[\s^2^(Fo^2^)+(0.0303P)^2^+5.5951P] where P=(Fo^2^+2Fc^2^)/3'
_refine_ls_weighting_scheme calc
_refine_ls_wR_factor_gt 0.0563
_refine_ls_wR_factor_ref 0.0568
_reflns_Friedel_coverage 0.000
_reflns_number_gt 16293
_reflns_number_total 16935
_reflns_threshold_expression 'I > 2\s(I)'
_cod_data_source_file d6sc01229a2.cif
_cod_data_source_block fg142c_p21_c
_cod_database_code 1577048
_shelx_shelxl_version_number 2018/3
_chemical_oxdiff_formula C84H104Fe2O4P8Sn2
_shelx_space_group_comment
;
The symmetry employed for this shelxl refinement is uniquely defined
by the following loop, which should always be used as a source of
symmetry information in preference to the above space-group names.
They are only intended as comments.
;
_shelx_estimated_absorpt_t_max 0.523
_shelx_estimated_absorpt_t_min 0.335
_olex2_refinement_description
;
1. Fixed Uiso
 At 1.2 times of:
  All C(H) groups
 At 1.5 times of:
  All C(H,H,H) groups
2.a Ternary CH refined with riding coordinates:
 C018(H018), C019(H019), C01A(H01A), C01J(H01J), C01K(H01K), C01L(H01L),
 C025(H025), C02F(H02y)
2.b Aromatic/amide H refined with riding coordinates:
 C00I(H00I), C00J(H00J), C00L(H00L), C012(H012), C015(H015), C016(H016),
 C01B(H01B), C01E(H01E), C01I(H01I), C01Q(H01Q), C01Y(H01Y), C020(H020),
 C022(H022), C027(H027), C029(H029), C02A(H02p), C02D(H02w), C02E(H02x)
2.c Idealised Me refined as rotating group:
 C00W(H00a,H00b,H00c), C00Z(H00d,H00e,H00f), C01H(H01c,H01d,H01f), C01P(H01g,
 H01h,H01m), C01R(H01n,H01o,H01p), C01W(H01r,H01s,H01t), C01X(H01u,H01v,H01w),
 C021(H02a,H02b,H02c), C023(H02d,H02e,H02f), C024(H02g,H02h,H02i), C026(H02j,
 H02k,H02l), C028(H02m,H02n,H02o), C02B(H02q,H02r,H02s), C02C(H02t,H02u,H02v),
 C02G(H02z,H,Ha), C02H(H02,Hb,Hc), C02I(H1,Hd,He), C02J(H2,Hf,Hg), C02L(H3,Hh,
 Hi), C02M(H4,Hj,Hk), C02N(H5,Hl,Hm), C02O(H6,Hn,Ho), C02P(H7,Hp,Hq), C02Q(H8,
 Hr,Hs), C02R(H9,Ht,Hu), C02S(H10,Hv,Hw)
;
_olex2_submission_special_instructions 'No special instructions were received'
_oxdiff_exptl_absorpt_empirical_details
;
Empirical correction (ABSPACK) includes:
- Absorption correction using spherical harmonics
- Frame scaling
;
_oxdiff_exptl_absorpt_empirical_full_max 1.218
_oxdiff_exptl_absorpt_empirical_full_min 0.850

loop_
_space_group_symop_operation_xyz
'x, y, z'
'-x, y+1/2, -z+1/2'
'-x, -y, -z'
'x, -y-1/2, z-1/2'

loop_
_atom_site_label
_atom_site_type_symbol
_atom_site_fract_x
_atom_site_fract_y
_atom_site_fract_z
_atom_site_U_iso_or_equiv
_atom_site_adp_type
_atom_site_occupancy
_atom_site_site_symmetry_order
_atom_site_calc_flag
_atom_site_refinement_flags_posn
_atom_site_refinement_flags_adp
_atom_site_refinement_flags_occupancy
_atom_site_disorder_assembly
_atom_site_disorder_group
Sn2 Sn 0.81295(2) 0.64238(2) 0.66611(2) 0.01797(3) Uani 1 1 d . . . . .
Sn1 Sn 0.75289(2) 0.66048(2) 0.81645(2) 0.01978(3) Uani 1 1 d . . . . .
Fe2 Fe 0.51570(2) 0.72592(2) 0.65180(2) 0.01735(6) Uani 1 1 d . . . . .
Fe1 Fe 0.33725(2) 0.60620(2) 0.36157(2) 0.01901(6) Uani 1 1 d . . . . .
P5 P 0.48109(3) 0.63869(2) 0.60265(3) 0.01757(8) Uani 1 1 d . . . . .
P4 P 0.45323(3) 0.64395(2) 0.45345(3) 0.01866(8) Uani 1 1 d . . . . .
P7 P 0.57873(3) 0.59562(2) 0.64619(3) 0.01760(8) Uani 1 1 d . . . . .
P6 P 0.68704(3) 0.59815(2) 0.57229(3) 0.01915(8) Uani 1 1 d . . . . .
P1 P 0.59548(3) 0.67804(2) 0.65563(3) 0.01642(8) Uani 1 1 d . . . . .
P8 P 0.63513(3) 0.61093(2) 0.79558(3) 0.01837(8) Uani 1 1 d . . . . .
P3 P 0.61347(3) 0.63716(2) 0.46627(3) 0.01937(8) Uani 1 1 d . . . . .
P2 P 0.67285(3) 0.68047(2) 0.55161(3) 0.01887(8) Uani 1 1 d . . . . .
O3 O 0.42718(11) 0.73113(3) 0.44523(9) 0.0314(3) Uani 1 1 d . . . . .
O4 O 0.71062(11) 0.75771(3) 0.68058(11) 0.0338(3) Uani 1 1 d . . . . .
O1 O 0.50884(11) 0.56401(4) 0.37982(13) 0.0441(4) Uani 1 1 d . . . . .
O2 O 0.27543(12) 0.58385(4) 0.51084(10) 0.0401(4) Uani 1 1 d . . . . .
C00H C 0.96365(13) 0.63993(4) 0.65406(12) 0.0183(3) Uani 1 1 d . . . . .
C00I C 1.07624(14) 0.62237(4) 0.57798(13) 0.0234(4) Uani 1 1 d . . . . .
H00I H 1.084433 0.614022 0.523883 0.028 Uiso 1 1 calc R U . . .
C00J C 1.16371(14) 0.62809(4) 0.66026(13) 0.0255(4) Uani 1 1 d . . . . .
H00J H 1.230890 0.622811 0.663468 0.031 Uiso 1 1 calc R U . . .
C00K C 0.70845(13) 0.58627(4) 0.97603(12) 0.0219(3) Uani 1 1 d . . . . .
C00L C 1.15236(14) 0.64155(4) 0.73775(13) 0.0239(4) Uani 1 1 d . . . . .
H00L H 1.212412 0.646871 0.792772 0.029 Uiso 1 1 calc R U . . .
C00M C 0.51705(13) 0.73253(4) 0.78953(12) 0.0209(3) Uani 1 1 d . . . . .
C00N C 0.39298(13) 0.75453(4) 0.65252(13) 0.0232(4) Uani 1 1 d . . . . .
C00O C 0.72890(13) 0.54828(4) 0.86482(12) 0.0228(3) Uani 1 1 d . . . . .
C00P C 0.69967(12) 0.57906(4) 0.88217(12) 0.0195(3) Uani 1 1 d . . . . .
C00Q C 0.36823(13) 0.72135(4) 0.65678(13) 0.0232(4) Uani 1 1 d . . . . .
C00R C 0.48481(13) 0.76129(4) 0.73469(12) 0.0221(3) Uani 1 1 d . . . . .
C00S C 0.70642(14) 0.53358(4) 0.76919(12) 0.0220(3) Uani 1 1 d . . . . .
C00T C 0.54944(14) 0.61152(5) 0.97953(12) 0.0246(4) Uani 1 1 d . . . . .
C00U C 1.05313(13) 0.64745(4) 0.73604(12) 0.0197(3) Uani 1 1 d . . . . .
C3 C 0.46460(13) 0.72744(4) 0.52575(13) 0.0230(4) Uani 1 1 d . . . . .
C00W C 0.53714(15) 0.79280(4) 0.76585(14) 0.0275(4) Uani 1 1 d . . . . .
H00A H 0.612691 0.790079 0.789056 0.041 Uiso 1 1 calc R U . . .
H00B H 0.519648 0.801381 0.816962 0.041 Uiso 1 1 calc R U . . .
H00C H 0.513348 0.807571 0.711924 0.041 Uiso 1 1 calc R U . . .
C00X C 0.19187(14) 0.62877(4) 0.29293(13) 0.0252(4) Uani 1 1 d . . . . .
C00Y C 0.60548(14) 0.52159(4) 0.71534(13) 0.0239(4) Uani 1 1 d . . . . .
C00Z C 0.60525(15) 0.72955(5) 0.88477(13) 0.0277(4) Uani 1 1 d . . . . .
H00D H 0.618932 0.706989 0.901243 0.042 Uiso 1 1 calc R U . . .
H00E H 0.587047 0.740252 0.932727 0.042 Uiso 1 1 calc R U . . .
H00F H 0.667621 0.739436 0.882796 0.042 Uiso 1 1 calc R U . . .
C010 C 0.26319(14) 0.64395(4) 0.26303(12) 0.0243(4) Uani 1 1 d . . . . .
C011 C 0.25584(14) 0.59086(4) 0.22124(12) 0.0227(3) Uani 1 1 d . . . . .
C012 C 0.77364(15) 0.65390(5) 0.33278(13) 0.0273(4) Uani 1 1 d . . . . .
H012 H 0.749043 0.673068 0.298204 0.033 Uiso 1 1 calc R U . . .
C013 C 0.44301(13) 0.70841(4) 0.74269(12) 0.0221(3) Uani 1 1 d . . . . .
C014 C 0.97587(13) 0.62860(4) 0.57258(12) 0.0191(3) Uani 1 1 d . . . . .
C015 C 0.49893(15) 0.63654(5) 1.00371(13) 0.0288(4) Uani 1 1 d . . . . .
H015 H 0.427085 0.634680 0.991055 0.035 Uiso 1 1 calc R U . . .
C016 C 0.58847(15) 0.50434(4) 0.63281(13) 0.0274(4) Uani 1 1 d . . . . .
H016 H 0.520440 0.496804 0.595207 0.033 Uiso 1 1 calc R U . . .
C017 C 0.30698(15) 0.62079(4) 0.22214(12) 0.0250(4) Uani 1 1 d . . . . .
C018 C 0.90041(14) 0.68734(4) 0.46542(13) 0.0249(4) Uani 1 1 d . . . . .
H018 H 0.921698 0.686505 0.535833 0.030 Uiso 1 1 calc R U . . .
C019 C 0.48810(15) 0.58157(5) 0.93602(14) 0.0285(4) Uani 1 1 d . . . . .
H019 H 0.534914 0.566965 0.919864 0.034 Uiso 1 1 calc R U . . .
C01A C 0.82796(15) 0.64591(5) 1.07066(13) 0.0288(4) Uani 1 1 d . . . . .
H01A H 0.842508 0.637157 1.016644 0.035 Uiso 1 1 calc R U . . .
C01B C 0.76717(15) 0.50942(4) 0.65776(13) 0.0267(4) Uani 1 1 d . . . . .
H01B H 0.822006 0.504931 0.638203 0.032 Uiso 1 1 calc R U . . .
C01C C 0.65627(14) 0.61475(4) 0.99856(12) 0.0219(3) Uani 1 1 d . . . . .
C01D C 0.71144(15) 0.64222(4) 1.04425(12) 0.0246(4) Uani 1 1 d . . . . .
C01E C 0.66851(16) 0.49799(4) 0.60458(13) 0.0287(4) Uani 1 1 d . . . . .
H01E H 0.655709 0.485809 0.548864 0.034 Uiso 1 1 calc R U . . .
C4 C 0.63505(14) 0.74449(4) 0.66872(13) 0.0232(4) Uani 1 1 d . . . . .
C01G C 0.78787(14) 0.52748(4) 0.73981(13) 0.0236(4) Uani 1 1 d . . . . .
C01H C 0.43820(15) 0.67647(4) 0.78379(14) 0.0276(4) Uani 1 1 d . . . . .
H01C H 0.393365 0.662322 0.733208 0.041 Uiso 1 1 calc R U . . .
H01D H 0.409709 0.678755 0.832241 0.041 Uiso 1 1 calc R U . . .
H01F H 0.508358 0.667418 0.812848 0.041 Uiso 1 1 calc R U . . .
C01I C 0.77355(16) 0.52725(5) 0.94124(14) 0.0311(4) Uani 1 1 d . . . . .
H01I H 0.795843 0.506928 0.929762 0.037 Uiso 1 1 calc R U . . .
C01J C 1.05680(15) 0.61352(5) 0.90954(13) 0.0281(4) Uani 1 1 d . . . . .
H01J H 1.016342 0.604870 0.844360 0.034 Uiso 1 1 calc R U . . .
C01K C 0.51676(14) 0.52591(4) 0.74757(13) 0.0269(4) Uani 1 1 d . . . . .
H01K H 0.527479 0.546779 0.781482 0.032 Uiso 1 1 calc R U . . .
C01L C 0.89829(15) 0.53947(5) 0.79523(14) 0.0287(4) Uani 1 1 d . . . . .
H01L H 0.894848 0.557264 0.837131 0.034 Uiso 1 1 calc R U . . .
C01M C 0.85113(13) 0.65536(4) 0.42461(12) 0.0218(3) Uani 1 1 d . . . . .
C01N C 0.18514(13) 0.59580(4) 0.26455(12) 0.0230(4) Uani 1 1 d . . . . .
C01O C 0.84912(15) 0.59716(4) 0.43084(13) 0.0250(4) Uani 1 1 d . . . . .
C01P C 0.11130(15) 0.57144(5) 0.27287(15) 0.0323(4) Uani 1 1 d . . . . .
H01G H 0.088890 0.577761 0.323173 0.048 Uiso 1 1 calc R U . . .
H01H H 0.146202 0.550734 0.288570 0.048 Uiso 1 1 calc R U . . .
H01M H 0.050480 0.569889 0.212300 0.048 Uiso 1 1 calc R U . . .
C01Q C 0.75138(15) 0.56416(5) 1.04899(13) 0.0290(4) Uani 1 1 d . . . . .
H01Q H 0.756663 0.569274 1.111042 0.035 Uiso 1 1 calc R U . . .
C01R C 0.32831(15) 0.77765(5) 0.57774(14) 0.0309(4) Uani 1 1 d . . . . .
H01N H 0.370243 0.796426 0.578888 0.046 Uiso 1 1 calc R U . . .
H01O H 0.267957 0.784120 0.590408 0.046 Uiso 1 1 calc R U . . .
H01P H 0.304473 0.767525 0.515077 0.046 Uiso 1 1 calc R U . . .
C1 C 0.44242(15) 0.58048(4) 0.37679(14) 0.0295(4) Uani 1 1 d . . . . .
C01T C 1.04798(14) 0.69885(5) 0.81602(14) 0.0262(4) Uani 1 1 d . . . . .
C01U C 1.05272(13) 0.64963(5) 0.90244(13) 0.0244(4) Uani 1 1 d . . . . .
C01V C 1.04925(13) 0.66539(4) 0.81966(12) 0.0221(3) Uani 1 1 d . . . . .
C01W C 0.26998(16) 0.56000(5) 0.17832(14) 0.0300(4) Uani 1 1 d . . . . .
H01R H 0.213937 0.557476 0.115037 0.045 Uiso 1 1 calc R U . . .
H01S H 0.267971 0.542278 0.219045 0.045 Uiso 1 1 calc R U . . .
H01T H 0.337242 0.560123 0.172884 0.045 Uiso 1 1 calc R U . . .
C01X C 0.99867(16) 0.69279(5) 0.44721(18) 0.0385(5) Uani 1 1 d . . . . .
H01U H 1.047286 0.675150 0.474372 0.058 Uiso 1 1 calc R U . . .
H01V H 1.031576 0.712802 0.477022 0.058 Uiso 1 1 calc R U . . .
H01W H 0.980110 0.693907 0.378561 0.058 Uiso 1 1 calc R U . . .
C01Y C 0.65697(16) 0.66657(5) 1.06652(13) 0.0291(4) Uani 1 1 d . . . . .
H01Y H 0.692842 0.685348 1.096557 0.035 Uiso 1 1 calc R U . . .
C01Z C 0.88769(13) 0.62654(4) 0.47528(12) 0.0205(3) Uani 1 1 d . . . . .
C020 C 0.76966(16) 0.59723(5) 0.33943(14) 0.0316(4) Uani 1 1 d . . . . .
H020 H 0.741105 0.577557 0.310060 0.038 Uiso 1 1 calc R U . . .
C021 C 0.39315(15) 0.58859(6) 0.84410(15) 0.0356(5) Uani 1 1 d . . . . .
H02A H 0.355894 0.568730 0.818383 0.053 Uiso 1 1 calc R U . . .
H02B H 0.416015 0.598166 0.797504 0.053 Uiso 1 1 calc R U . . .
H02C H 0.346777 0.603382 0.857600 0.053 Uiso 1 1 calc R U . . .
C022 C 0.73187(16) 0.62523(5) 0.29099(14) 0.0324(4) Uani 1 1 d . . . . .
H022 H 0.677398 0.624782 0.229208 0.039 Uiso 1 1 calc R U . . .
C023 C 0.86419(18) 0.68036(5) 1.08422(16) 0.0385(5) Uani 1 1 d . . . . .
H02D H 0.823245 0.692601 1.027052 0.058 Uiso 1 1 calc R U . . .
H02E H 0.937965 0.681291 1.095288 0.058 Uiso 1 1 calc R U . . .
H02F H 0.854711 0.689395 1.139068 0.058 Uiso 1 1 calc R U . . .
C024 C 0.89488(16) 0.62713(6) 1.15977(15) 0.0393(5) Uani 1 1 d . . . . .
H02G H 0.885937 0.635964 1.215097 0.059 Uiso 1 1 calc R U . . .
H02H H 0.968201 0.628654 1.169578 0.059 Uiso 1 1 calc R U . . .
H02I H 0.873339 0.604761 1.151655 0.059 Uiso 1 1 calc R U . . .
C025 C 1.05069(16) 0.71733(5) 0.73154(15) 0.0321(4) Uani 1 1 d . . . . .
H025 H 1.049405 0.701519 0.682405 0.039 Uiso 1 1 calc R U . . .
C026 C 0.82915(16) 0.71600(5) 0.42792(15) 0.0313(4) Uani 1 1 d . . . . .
H02J H 0.814919 0.719228 0.360616 0.047 Uiso 1 1 calc R U . . .
H02K H 0.863087 0.734981 0.464187 0.047 Uiso 1 1 calc R U . . .
H02L H 0.763600 0.712224 0.434843 0.047 Uiso 1 1 calc R U . . .
C027 C 1.04719(16) 0.71606(5) 0.89356(15) 0.0338(4) Uani 1 1 d . . . . .
H027 H 1.044603 0.738638 0.890802 0.041 Uiso 1 1 calc R U . . .
C028 C 0.51811(18) 0.49987(5) 0.81804(16) 0.0387(5) Uani 1 1 d . . . . .
H02M H 0.506971 0.479086 0.786538 0.058 Uiso 1 1 calc R U . . .
H02N H 0.462632 0.503904 0.840106 0.058 Uiso 1 1 calc R U . . .
H02O H 0.585574 0.499969 0.872524 0.058 Uiso 1 1 calc R U . . .
C029 C 0.78637(17) 0.53501(5) 1.03291(14) 0.0351(5) Uani 1 1 d . . . . .
H029 H 0.818672 0.520511 1.083783 0.042 Uiso 1 1 calc R U . . .
C02A C 0.55174(16) 0.66378(5) 1.04554(13) 0.0315(4) Uani 1 1 d . . . . .
H02P H 0.515855 0.680752 1.060105 0.038 Uiso 1 1 calc R U . . .
C02B C 0.94793(16) 0.55245(5) 0.73010(16) 0.0348(4) Uani 1 1 d . . . . .
H02Q H 0.956431 0.535117 0.691090 0.052 Uiso 1 1 calc R U . . .
H02R H 1.016145 0.561591 0.768795 0.052 Uiso 1 1 calc R U . . .
H02S H 0.903016 0.568940 0.688683 0.052 Uiso 1 1 calc R U . . .
C02C C 0.27408(15) 0.70440(5) 0.58794(15) 0.0325(4) Uani 1 1 d . . . . .
H02T H 0.249173 0.715201 0.526208 0.049 Uiso 1 1 calc R U . . .
H02U H 0.219176 0.704579 0.612129 0.049 Uiso 1 1 calc R U . . .
H02V H 0.292354 0.682362 0.580494 0.049 Uiso 1 1 calc R U . . .
C02D C 1.05011(16) 0.70080(5) 0.97381(15) 0.0361(5) Uani 1 1 d . . . . .
H02W H 1.049598 0.712840 1.026006 0.043 Uiso 1 1 calc R U . . .
C02E C 1.05378(15) 0.66795(5) 0.97857(14) 0.0317(4) Uani 1 1 d . . . . .
H02X H 1.057082 0.657649 1.034803 0.038 Uiso 1 1 calc R U . . .
C02F C 0.89463(16) 0.56542(5) 0.47607(15) 0.0305(4) Uani 1 1 d . . . . .
H02Y H 0.932646 0.568817 0.546075 0.037 Uiso 1 1 calc R U . . .
C02G C 0.13185(16) 0.64540(5) 0.34168(15) 0.0357(5) Uani 1 1 d . . . . .
H02Z H 0.180197 0.657026 0.397141 0.054 Uiso 1 1 calc R U . . .
H H 0.093744 0.629642 0.362306 0.054 Uiso 1 1 calc R U . . .
HA H 0.082497 0.660375 0.297350 0.054 Uiso 1 1 calc R U . . .
C02H C 1.16843(18) 0.60135(6) 0.94203(18) 0.0440(6) Uani 1 1 d . . . . .
H02 H 1.197196 0.607994 0.896312 0.066 Uiso 1 1 calc R U . . .
HB H 1.168768 0.578072 0.945827 0.066 Uiso 1 1 calc R U . . .
HC H 1.210888 0.610191 1.004773 0.066 Uiso 1 1 calc R U . . .
C02I C 0.81248(18) 0.53964(5) 0.46072(16) 0.0367(5) Uani 1 1 d . . . . .
H1 H 0.761552 0.547115 0.484942 0.055 Uiso 1 1 calc R U . . .
HD H 0.846189 0.520278 0.494736 0.055 Uiso 1 1 calc R U . . .
HE H 0.777070 0.535012 0.392641 0.055 Uiso 1 1 calc R U . . .
C02J C 0.38672(18) 0.62710(5) 0.18249(15) 0.0371(5) Uani 1 1 d . . . . .
H2 H 0.354357 0.638612 0.122171 0.056 Uiso 1 1 calc R U . . .
HF H 0.414873 0.606858 0.171637 0.056 Uiso 1 1 calc R U . . .
HG H 0.443157 0.639973 0.227704 0.056 Uiso 1 1 calc R U . . .
C2 C 0.30623(14) 0.59251(5) 0.45615(13) 0.0281(4) Uani 1 1 d . . . . .
C02L C 1.00896(16) 0.59986(5) 0.97540(14) 0.0324(4) Uani 1 1 d . . . . .
H3 H 1.049408 0.606986 1.040699 0.049 Uiso 1 1 calc R U . . .
HH H 1.009890 0.576560 0.972966 0.049 Uiso 1 1 calc R U . . .
HI H 0.936988 0.607280 0.954666 0.049 Uiso 1 1 calc R U . . .
C02M C 0.28257(17) 0.67915(4) 0.26863(14) 0.0330(4) Uani 1 1 d . . . . .
H4 H 0.226148 0.689755 0.216311 0.050 Uiso 1 1 calc R U . . .
HJ H 0.348924 0.683448 0.263770 0.050 Uiso 1 1 calc R U . . .
HK H 0.285290 0.687229 0.329465 0.050 Uiso 1 1 calc R U . . .
C02N C 0.4552(2) 0.56435(6) 1.00786(17) 0.0446(5) Uani 1 1 d . . . . .
H5 H 0.406501 0.577760 1.022627 0.067 Uiso 1 1 calc R U . . .
HL H 0.516828 0.560137 1.066248 0.067 Uiso 1 1 calc R U . . .
HM H 0.421386 0.544181 0.980519 0.067 Uiso 1 1 calc R U . . .
C02O C 0.40947(16) 0.52682(5) 0.66501(15) 0.0351(4) Uani 1 1 d . . . . .
H6 H 0.410324 0.542131 0.617181 0.053 Uiso 1 1 calc R U . . .
HN H 0.357139 0.533270 0.688783 0.053 Uiso 1 1 calc R U . . .
HO H 0.392263 0.505637 0.636223 0.053 Uiso 1 1 calc R U . . .
C02P C 0.9731(2) 0.55307(6) 0.4369(2) 0.0458(6) Uani 1 1 d . . . . .
H7 H 0.937432 0.549694 0.368177 0.069 Uiso 1 1 calc R U . . .
HP H 1.002856 0.532905 0.468020 0.069 Uiso 1 1 calc R U . . .
HQ H 1.028785 0.568733 0.449642 0.069 Uiso 1 1 calc R U . . .
C02Q C 0.96889(17) 0.51354(6) 0.85904(17) 0.0416(5) Uani 1 1 d . . . . .
H8 H 0.938883 0.505612 0.902578 0.062 Uiso 1 1 calc R U . . .
HR H 1.038033 0.522442 0.895828 0.062 Uiso 1 1 calc R U . . .
HS H 0.974882 0.495985 0.819512 0.062 Uiso 1 1 calc R U . . .
C02R C 0.9552(2) 0.73868(6) 0.68681(19) 0.0506(6) Uani 1 1 d . . . . .
H9 H 0.891992 0.725668 0.666635 0.076 Uiso 1 1 calc R U . . .
HT H 0.957924 0.749646 0.631525 0.076 Uiso 1 1 calc R U . . .
HU H 0.954330 0.754429 0.733589 0.076 Uiso 1 1 calc R U . . .
C02S C 1.1519(2) 0.73639(6) 0.76095(19) 0.0521(6) Uani 1 1 d . . . . .
H10 H 1.154099 0.752620 0.807573 0.078 Uiso 1 1 calc R U . . .
HV H 1.154834 0.746722 0.704852 0.078 Uiso 1 1 calc R U . . .
HW H 1.211460 0.722027 0.789247 0.078 Uiso 1 1 calc R U . . .

loop_
_atom_site_aniso_label
_atom_site_aniso_U_11
_atom_site_aniso_U_22
_atom_site_aniso_U_33
_atom_site_aniso_U_23
_atom_site_aniso_U_13
_atom_site_aniso_U_12
Sn2 0.01418(5) 0.02172(6) 0.01778(6) 0.00003(4) 0.00618(4) 0.00091(4)
Sn1 0.01861(6) 0.02233(6) 0.01643(6) -0.00136(4) 0.00498(4) 0.00055(4)
Fe2 0.01559(12) 0.01773(12) 0.01817(13) -0.00065(10) 0.00617(10) 0.00090(9)
Fe1 0.01803(12) 0.01913(13) 0.01666(13) 0.00086(10) 0.00361(10) -0.00031(10)
P5 0.01568(19) 0.01951(19) 0.01692(19) -0.00018(15) 0.00590(15) 0.00045(15)
P4 0.01707(19) 0.0201(2) 0.01625(19) 0.00039(15) 0.00404(16) 0.00023(15)
P7 0.01766(19) 0.01813(19) 0.01655(19) 0.00067(15) 0.00639(15) 0.00018(15)
P6 0.01861(19) 0.0202(2) 0.0192(2) -0.00064(15) 0.00816(16) 0.00142(15)
P1 0.01497(18) 0.01728(19) 0.01620(18) -0.00017(14) 0.00540(15) 0.00103(14)
P8 0.01935(19) 0.01982(19) 0.01529(19) 0.00128(15) 0.00626(16) 0.00215(15)
P3 0.0190(2) 0.0227(2) 0.01670(19) -0.00018(15) 0.00753(16) -0.00011(16)
P2 0.01743(19) 0.02008(19) 0.0194(2) 0.00114(15) 0.00768(16) 0.00014(15)
O3 0.0374(8) 0.0320(7) 0.0217(7) 0.0023(5) 0.0085(6) 0.0039(6)
O4 0.0283(7) 0.0305(7) 0.0458(8) -0.0054(6) 0.0181(6) -0.0087(6)
O1 0.0277(7) 0.0293(7) 0.0632(11) -0.0143(7) 0.0056(7) 0.0038(6)
O2 0.0352(8) 0.0542(9) 0.0296(7) 0.0127(7) 0.0115(6) -0.0088(7)
C00H 0.0158(7) 0.0189(8) 0.0213(8) 0.0034(6) 0.0085(6) 0.0024(6)
C00I 0.0236(9) 0.0268(9) 0.0237(9) 0.0032(7) 0.0136(7) 0.0044(7)
C00J 0.0181(8) 0.0312(9) 0.0283(9) 0.0055(7) 0.0106(7) 0.0056(7)
C00K 0.0193(8) 0.0262(9) 0.0185(8) 0.0003(7) 0.0060(7) 0.0039(7)
C00L 0.0163(8) 0.0279(9) 0.0246(9) 0.0036(7) 0.0051(7) 0.0016(7)
C00M 0.0208(8) 0.0235(8) 0.0202(8) -0.0021(7) 0.0099(7) 0.0030(7)
C00N 0.0193(8) 0.0262(9) 0.0241(9) -0.0031(7) 0.0087(7) 0.0046(7)
C00O 0.0210(8) 0.0256(9) 0.0194(8) 0.0016(7) 0.0055(7) 0.0045(7)
C00P 0.0160(7) 0.0234(8) 0.0175(8) 0.0007(6) 0.0049(6) 0.0015(6)
C00Q 0.0176(8) 0.0285(9) 0.0256(9) -0.0034(7) 0.0108(7) 0.0006(7)
C00R 0.0207(8) 0.0231(8) 0.0223(8) -0.0033(7) 0.0086(7) 0.0038(7)
C00S 0.0270(9) 0.0178(8) 0.0190(8) 0.0029(6) 0.0068(7) 0.0051(7)
C00T 0.0254(9) 0.0330(10) 0.0165(8) 0.0060(7) 0.0095(7) 0.0069(7)
C00U 0.0174(8) 0.0206(8) 0.0206(8) 0.0030(6) 0.0070(7) 0.0016(6)
C3 0.0212(8) 0.0202(8) 0.0283(10) 0.0000(7) 0.0107(7) 0.0023(6)
C00W 0.0290(9) 0.0220(9) 0.0287(9) -0.0029(7) 0.0087(8) 0.0016(7)
C00X 0.0220(8) 0.0275(9) 0.0192(8) -0.0009(7) 0.0012(7) 0.0038(7)
C00Y 0.0274(9) 0.0188(8) 0.0221(9) 0.0038(7) 0.0063(7) 0.0039(7)
C00Z 0.0267(9) 0.0305(10) 0.0212(9) -0.0006(7) 0.0048(7) 0.0037(7)
C010 0.0267(9) 0.0213(8) 0.0164(8) 0.0022(6) 0.0000(7) 0.0014(7)
C011 0.0259(9) 0.0216(8) 0.0157(8) -0.0002(6) 0.0032(7) -0.0014(7)
C012 0.0271(9) 0.0354(10) 0.0204(9) 0.0051(7) 0.0104(7) 0.0046(8)
C013 0.0211(8) 0.0260(9) 0.0233(8) -0.0034(7) 0.0133(7) 0.0000(7)
C014 0.0182(8) 0.0188(8) 0.0203(8) 0.0036(6) 0.0079(7) 0.0021(6)
C015 0.0266(9) 0.0419(11) 0.0215(9) 0.0056(8) 0.0133(8) 0.0106(8)
C016 0.0311(10) 0.0226(9) 0.0217(9) 0.0012(7) 0.0036(7) 0.0012(7)
C017 0.0301(9) 0.0248(9) 0.0175(8) 0.0008(7) 0.0070(7) -0.0035(7)
C018 0.0249(9) 0.0248(9) 0.0225(9) 0.0046(7) 0.0069(7) 0.0038(7)
C019 0.0252(9) 0.0355(10) 0.0277(9) 0.0032(8) 0.0135(8) 0.0028(8)
C01A 0.0269(9) 0.0380(11) 0.0203(9) -0.0061(8) 0.0080(7) 0.0005(8)
C01B 0.0353(10) 0.0229(9) 0.0238(9) 0.0026(7) 0.0139(8) 0.0054(7)
C01C 0.0242(8) 0.0290(9) 0.0129(7) 0.0034(6) 0.0080(7) 0.0072(7)
C01D 0.0277(9) 0.0308(9) 0.0153(8) 0.0020(7) 0.0085(7) 0.0060(7)
C01E 0.0400(11) 0.0232(9) 0.0199(9) -0.0007(7) 0.0089(8) 0.0033(8)
C4 0.0254(9) 0.0202(8) 0.0247(9) -0.0017(7) 0.0108(7) 0.0024(7)
C01G 0.0278(9) 0.0189(8) 0.0224(9) 0.0035(7) 0.0083(7) 0.0043(7)
C01H 0.0330(10) 0.0260(9) 0.0304(10) -0.0009(7) 0.0194(8) -0.0025(8)
C01I 0.0373(11) 0.0279(10) 0.0247(9) 0.0027(8) 0.0088(8) 0.0134(8)
C01J 0.0276(9) 0.0346(10) 0.0198(9) 0.0029(7) 0.0071(7) 0.0056(8)
C01K 0.0266(9) 0.0247(9) 0.0275(9) 0.0012(7) 0.0087(8) 0.0014(7)
C01L 0.0283(9) 0.0270(9) 0.0298(10) -0.0036(8) 0.0106(8) 0.0031(8)
C01M 0.0205(8) 0.0278(9) 0.0195(8) 0.0034(7) 0.0106(7) 0.0029(7)
C01N 0.0203(8) 0.0252(9) 0.0174(8) 0.0016(7) 0.0011(7) -0.0003(7)
C01O 0.0282(9) 0.0281(9) 0.0227(9) 0.0002(7) 0.0145(7) -0.0015(7)
C01P 0.0254(9) 0.0342(10) 0.0329(10) 0.0003(8) 0.0072(8) -0.0061(8)
C01Q 0.0312(10) 0.0370(10) 0.0156(8) 0.0022(7) 0.0060(7) 0.0102(8)
C01R 0.0254(9) 0.0336(10) 0.0279(10) 0.0000(8) 0.0048(8) 0.0102(8)
C1 0.0253(9) 0.0229(9) 0.0324(10) -0.0040(7) 0.0033(8) -0.0032(7)
C01T 0.0189(8) 0.0282(9) 0.0291(9) -0.0033(7) 0.0071(7) -0.0029(7)
C01U 0.0154(8) 0.0327(9) 0.0214(9) -0.0027(7) 0.0036(7) 0.0003(7)
C01V 0.0136(7) 0.0278(9) 0.0224(9) -0.0023(7) 0.0046(6) 0.0001(6)
C01W 0.0372(10) 0.0247(9) 0.0258(9) -0.0040(7) 0.0102(8) -0.0001(8)
C01X 0.0263(10) 0.0298(10) 0.0584(14) 0.0086(10) 0.0160(10) 0.0024(8)
C01Y 0.0361(10) 0.0313(10) 0.0185(9) -0.0014(7) 0.0097(8) 0.0058(8)
C01Z 0.0189(8) 0.0266(9) 0.0189(8) 0.0018(7) 0.0104(7) 0.0010(7)
C020 0.0345(10) 0.0365(11) 0.0245(9) -0.0051(8) 0.0123(8) -0.0080(8)
C021 0.0229(9) 0.0481(12) 0.0339(11) -0.0005(9) 0.0094(8) 0.0019(9)
C022 0.0301(10) 0.0468(12) 0.0176(9) 0.0004(8) 0.0068(8) -0.0020(9)
C023 0.0396(12) 0.0436(12) 0.0340(11) -0.0134(9) 0.0167(9) -0.0089(9)
C024 0.0273(10) 0.0557(14) 0.0274(10) 0.0005(9) 0.0033(8) 0.0034(9)
C025 0.0372(11) 0.0243(9) 0.0339(10) -0.0026(8) 0.0133(9) -0.0026(8)
C026 0.0305(10) 0.0293(10) 0.0347(11) 0.0080(8) 0.0136(8) 0.0072(8)
C027 0.0304(10) 0.0307(10) 0.0404(11) -0.0107(9) 0.0145(9) -0.0062(8)
C028 0.0400(12) 0.0419(12) 0.0390(12) 0.0108(9) 0.0207(10) 0.0055(9)
C029 0.0416(11) 0.0352(11) 0.0222(9) 0.0083(8) 0.0063(8) 0.0162(9)
C02A 0.0383(11) 0.0381(11) 0.0211(9) 0.0024(8) 0.0149(8) 0.0165(9)
C02B 0.0311(10) 0.0324(10) 0.0439(12) -0.0022(9) 0.0182(9) 0.0019(8)
C02C 0.0202(9) 0.0404(11) 0.0342(11) -0.0081(9) 0.0082(8) -0.0044(8)
C02D 0.0348(11) 0.0424(12) 0.0335(11) -0.0174(9) 0.0161(9) -0.0081(9)
C02E 0.0275(10) 0.0435(11) 0.0234(9) -0.0063(8) 0.0095(8) -0.0054(8)
C02F 0.0379(11) 0.0254(9) 0.0309(10) -0.0012(8) 0.0166(9) -0.0027(8)
C02G 0.0284(10) 0.0434(12) 0.0317(11) -0.0073(9) 0.0081(8) 0.0066(9)
C02H 0.0359(12) 0.0530(14) 0.0472(13) 0.0215(11) 0.0211(10) 0.0160(10)
C02I 0.0514(13) 0.0271(10) 0.0413(12) -0.0041(9) 0.0289(10) -0.0066(9)
C02J 0.0472(12) 0.0370(11) 0.0340(11) -0.0036(9) 0.0236(10) -0.0113(9)
C2 0.0221(9) 0.0307(10) 0.0236(9) 0.0035(7) 0.0007(7) -0.0026(7)
C02L 0.0314(10) 0.0364(11) 0.0294(10) 0.0002(8) 0.0122(8) -0.0008(8)
C02M 0.0388(11) 0.0216(9) 0.0282(10) 0.0020(7) 0.0025(8) 0.0006(8)
C02N 0.0521(14) 0.0475(13) 0.0411(13) 0.0073(10) 0.0258(11) -0.0066(11)
C02O 0.0261(10) 0.0374(11) 0.0362(11) 0.0007(9) 0.0067(8) -0.0030(8)
C02P 0.0490(14) 0.0344(12) 0.0657(16) -0.0013(11) 0.0352(13) 0.0020(10)
C02Q 0.0319(11) 0.0436(12) 0.0395(12) 0.0054(10) 0.0041(9) 0.0056(9)
C02R 0.0627(16) 0.0398(13) 0.0462(14) 0.0062(11) 0.0184(12) 0.0168(12)
C02S 0.0612(16) 0.0495(14) 0.0516(15) -0.0059(12) 0.0290(13) -0.0250(12)

loop_
_atom_type_symbol
_atom_type_description
_atom_type_scat_dispersion_real
_atom_type_scat_dispersion_imag
_atom_type_scat_source
C C 0.0181 0.0091 'International Tables Vol C Tables 4.2.6.8 and 6.1.1.4'
H H 0.0000 0.0000 'International Tables Vol C Tables 4.2.6.8 and 6.1.1.4'
Fe Fe -1.1336 3.1974 'International Tables Vol C Tables 4.2.6.8 and 6.1.1.4'
O O 0.0492 0.0322 'International Tables Vol C Tables 4.2.6.8 and 6.1.1.4'
P P 0.2955 0.4335 'International Tables Vol C Tables 4.2.6.8 and 6.1.1.4'
Sn Sn 0.0259 5.4591 'International Tables Vol C Tables 4.2.6.8 and 6.1.1.4'

loop_
_exptl_crystal_face_index_h
_exptl_crystal_face_index_k
_exptl_crystal_face_index_l
_exptl_crystal_face_perp_dist
-2 2 1 0.0107
-1 0 0 0.0313
-7 4 -3 0.0419
0 -12 -8 0.0965
-7 15 5 0.0140
-3 26 0 0.0264
2 -26 1 0.0680
0 -1 -9 0.0893
-3 11 9 0.0235
6 -18 1 0.0469
8 -9 0 0.0540
5 20 -6 0.0505

loop_
_geom_angle_atom_site_label_1
_geom_angle_atom_site_label_2
_geom_angle_atom_site_label_3
_geom_angle
_geom_angle_site_symmetry_1
_geom_angle_site_symmetry_3
_geom_angle_publ_flag
P6 Sn2 Sn1 106.616(10) . . ?
P6 Sn2 P2 84.429(14) . . ?
P2 Sn2 Sn1 89.673(10) . . ?
C00H Sn2 Sn1 133.26(5) . . ?
C00H Sn2 P6 112.77(5) . . ?
C00H Sn2 P2 117.68(4) . . ?
P1 Sn1 Sn2 74.309(9) . . ?
P8 Sn1 Sn2 93.774(10) . . ?
P8 Sn1 P1 81.853(13) . . ?
C00M Fe2 P1 106.26(5) . . ?
C00M Fe2 C013 38.77(7) . . ?
C00N Fe2 P1 153.38(5) . . ?
C00N Fe2 C00M 66.47(7) . . ?
C00N Fe2 C00Q 40.11(7) . . ?
C00N Fe2 C00R 39.50(7) . . ?
C00N Fe2 C013 65.93(7) . . ?
C00Q Fe2 P1 113.27(5) . . ?
C00Q Fe2 C00M 66.01(7) . . ?
C00Q Fe2 C00R 66.48(7) . . ?
C00Q Fe2 C013 38.92(7) . . ?
C00R Fe2 P1 144.96(5) . . ?
C00R Fe2 C00M 39.68(7) . . ?
C00R Fe2 C013 65.58(7) . . ?
C3 Fe2 P1 92.24(6) . . ?
C3 Fe2 C00M 156.72(7) . . ?
C3 Fe2 C00N 90.66(7) . . ?
C3 Fe2 C00Q 93.99(8) . . ?
C3 Fe2 C00R 122.75(7) . . ?
C3 Fe2 C013 128.85(8) . . ?
C013 Fe2 P1 92.09(5) . . ?
C4 Fe2 P1 87.71(6) . . ?
C4 Fe2 C00M 99.54(8) . . ?
C4 Fe2 C00N 118.38(8) . . ?
C4 Fe2 C00Q 156.75(8) . . ?
C4 Fe2 C00R 90.67(7) . . ?
C4 Fe2 C3 95.11(8) . . ?
C4 Fe2 C013 135.98(8) . . ?
C00X Fe1 P4 107.47(5) . . ?
C00X Fe1 C010 38.64(7) . . ?
C010 Fe1 P4 86.91(5) . . ?
C011 Fe1 P4 143.24(5) . . ?
C011 Fe1 C00X 66.75(7) . . ?
C011 Fe1 C010 66.00(7) . . ?
C011 Fe1 C017 40.31(7) . . ?
C011 Fe1 C01N 39.37(7) . . ?
C017 Fe1 P4 103.15(5) . . ?
C017 Fe1 C00X 66.39(7) . . ?
C017 Fe1 C010 39.13(7) . . ?
C017 Fe1 C01N 66.76(7) . . ?
C01N Fe1 P4 147.58(5) . . ?
C01N Fe1 C00X 40.13(7) . . ?
C01N Fe1 C010 65.67(7) . . ?
C1 Fe1 P4 89.59(6) . . ?
C1 Fe1 C00X 158.46(8) . . ?
C1 Fe1 C010 133.35(9) . . ?
C1 Fe1 C011 91.71(8) . . ?
C1 Fe1 C017 97.49(9) . . ?
C1 Fe1 C01N 121.55(8) . . ?
C1 Fe1 C2 99.17(9) . . ?
C2 Fe1 P4 93.85(6) . . ?
C2 Fe1 C00X 92.84(8) . . ?
C2 Fe1 C010 127.47(8) . . ?
C2 Fe1 C011 122.10(8) . . ?
C2 Fe1 C017 156.21(8) . . ?
C2 Fe1 C01N 90.00(8) . . ?
P4 P5 P7 103.31(2) . . ?
P4 P5 P1 96.22(2) . . ?
P7 P5 P1 103.33(2) . . ?
P5 P4 Fe1 111.05(2) . . ?
P5 P4 P3 98.47(2) . . ?
P3 P4 Fe1 114.31(2) . . ?
P5 P7 P6 105.86(2) . . ?
P8 P7 P5 89.77(2) . . ?
P8 P7 P6 118.80(2) . . ?
P7 P6 Sn2 101.792(19) . . ?
P7 P6 P3 101.19(2) . . ?
P3 P6 Sn2 83.752(18) . . ?
Fe2 P1 Sn1 118.692(17) . . ?
P5 P1 Sn1 109.940(19) . . ?
P5 P1 Fe2 111.78(2) . . ?
P5 P1 P2 104.82(2) . . ?
P2 P1 Sn1 102.226(18) . . ?
P2 P1 Fe2 108.03(2) . . ?
P7 P8 Sn1 107.947(19) . . ?
C00P P8 Sn1 112.86(6) . . ?
C00P P8 P7 113.91(6) . . ?
P4 P3 P6 108.42(2) . . ?
P4 P3 P2 94.33(2) . . ?
P2 P3 P6 102.57(2) . . ?
P1 P2 Sn2 86.652(17) . . ?
P3 P2 Sn2 84.051(18) . . ?
P3 P2 P1 102.03(2) . . ?
C00U C00H Sn2 117.13(12) . . ?
C00U C00H C014 119.02(15) . . ?
C014 C00H Sn2 123.59(12) . . ?
C00J C00I H00I 119.2 . . ?
C00J C00I C014 121.57(16) . . ?
C014 C00I H00I 119.2 . . ?
C00I C00J H00J 120.3 . . ?
C00L C00J C00I 119.36(16) . . ?
C00L C00J H00J 120.3 . . ?
C00P C00K C01C 122.97(15) . . ?
C01Q C00K C00P 120.27(16) . . ?
C01Q C00K C01C 115.89(15) . . ?
C00J C00L H00L 119.6 . . ?
C00J C00L C00U 120.77(17) . . ?
C00U C00L H00L 119.6 . . ?
C00R C00M Fe2 69.65(10) . . ?
C00R C00M C00Z 125.87(16) . . ?
C00Z C00M Fe2 129.48(12) . . ?
C013 C00M Fe2 71.97(10) . . ?
C013 C00M C00R 107.97(15) . . ?
C013 C00M C00Z 125.78(16) . . ?
C00Q C00N Fe2 70.16(10) . . ?
C00Q C00N C01R 125.27(16) . . ?
C00R C00N Fe2 70.55(10) . . ?
C00R C00N C00Q 107.51(15) . . ?
C00R C00N C01R 127.10(17) . . ?
C01R C00N Fe2 127.69(13) . . ?
C00P C00O C00S 126.59(15) . . ?
C01I C00O C00P 119.06(16) . . ?
C01I C00O C00S 113.98(16) . . ?
C00K C00P P8 113.01(12) . . ?
C00O C00P P8 128.53(13) . . ?
C00O C00P C00K 118.02(15) . . ?
C00N C00Q Fe2 69.73(10) . . ?
C00N C00Q C02C 125.88(17) . . ?
C013 C00Q Fe2 72.49(10) . . ?
C013 C00Q C00N 108.03(15) . . ?
C013 C00Q C02C 125.81(17) . . ?
C02C C00Q Fe2 128.11(13) . . ?
C00M C00R Fe2 70.67(9) . . ?
C00M C00R C00W 123.89(16) . . ?
C00N C00R Fe2 69.95(10) . . ?
C00N C00R C00M 108.14(15) . . ?
C00N C00R C00W 127.82(16) . . ?
C00W C00R Fe2 128.51(13) . . ?
C00Y C00S C00O 119.01(16) . . ?
C01G C00S C00O 120.46(16) . . ?
C01G C00S C00Y 119.85(16) . . ?
C015 C00T C019 118.77(17) . . ?
C015 C00T C01C 118.75(18) . . ?
C01C C00T C019 122.46(16) . . ?
C00H C00U C01V 123.23(15) . . ?
C00L C00U C00H 119.85(16) . . ?
C00L C00U C01V 116.50(15) . . ?
O3 C3 Fe2 173.34(16) . . ?
C00R C00W H00A 109.5 . . ?
C00R C00W H00B 109.5 . . ?
C00R C00W H00C 109.5 . . ?
H00A C00W H00B 109.5 . . ?
H00A C00W H00C 109.5 . . ?
H00B C00W H00C 109.5 . . ?
C010 C00X Fe1 72.28(10) . . ?
C010 C00X C01N 107.75(16) . . ?
C010 C00X C02G 124.32(18) . . ?
C01N C00X Fe1 69.65(10) . . ?
C01N C00X C02G 127.88(18) . . ?
C02G C00X Fe1 125.63(13) . . ?
C00S C00Y C01K 121.61(16) . . ?
C016 C00Y C00S 118.83(17) . . ?
C016 C00Y C01K 119.51(17) . . ?
C00M C00Z H00D 109.5 . . ?
C00M C00Z H00E 109.5 . . ?
C00M C00Z H00F 109.5 . . ?
H00D C00Z H00E 109.5 . . ?
H00D C00Z H00F 109.5 . . ?
H00E C00Z H00F 109.5 . . ?
C00X C010 Fe1 69.08(10) . . ?
C00X C010 C017 108.80(16) . . ?
C00X C010 C02M 124.29(18) . . ?
C017 C010 Fe1 68.51(10) . . ?
C017 C010 C02M 126.80(18) . . ?
C02M C010 Fe1 131.43(13) . . ?
C017 C011 Fe1 70.03(10) . . ?
C017 C011 C01W 127.07(17) . . ?
C01N C011 Fe1 70.56(10) . . ?
C01N C011 C017 107.88(15) . . ?
C01N C011 C01W 124.99(16) . . ?
C01W C011 Fe1 127.08(13) . . ?
C01M C012 H012 119.3 . . ?
C022 C012 H012 119.3 . . ?
C022 C012 C01M 121.45(18) . . ?
C00M C013 Fe2 69.26(10) . . ?
C00M C013 C00Q 108.26(16) . . ?
C00M C013 C01H 124.98(16) . . ?
C00Q C013 Fe2 68.59(10) . . ?
C00Q C013 C01H 126.33(17) . . ?
C01H C013 Fe2 133.68(12) . . ?
C00H C014 C01Z 123.55(15) . . ?
C00I C014 C00H 119.12(16) . . ?
C00I C014 C01Z 116.88(15) . . ?
C00T C015 H015 119.5 . . ?
C02A C015 C00T 120.95(18) . . ?
C02A C015 H015 119.5 . . ?
C00Y C016 H016 119.3 . . ?
C01E C016 C00Y 121.38(18) . . ?
C01E C016 H016 119.3 . . ?
C010 C017 Fe1 72.36(10) . . ?
C010 C017 C011 107.39(16) . . ?
C010 C017 C02J 125.67(17) . . ?
C011 C017 Fe1 69.66(10) . . ?
C011 C017 C02J 126.84(17) . . ?
C02J C017 Fe1 126.01(14) . . ?
C01M C018 H018 107.6 . . ?
C01M C018 C01X 110.49(16) . . ?
C01X C018 H018 107.6 . . ?
C026 C018 H018 107.6 . . ?
C026 C018 C01M 114.87(16) . . ?
C026 C018 C01X 108.40(16) . . ?
C00T C019 H019 107.8 . . ?
C00T C019 C021 112.04(16) . . ?
C00T C019 C02N 110.77(17) . . ?
C021 C019 H019 107.8 . . ?
C021 C019 C02N 110.59(17) . . ?
C02N C019 H019 107.8 . . ?
C01D C01A H01A 107.2 . . ?
C01D C01A C024 113.12(17) . . ?
C023 C01A H01A 107.2 . . ?
C023 C01A C01D 113.36(17) . . ?
C023 C01A C024 108.46(17) . . ?
C024 C01A H01A 107.2 . . ?
C01E C01B H01B 119.4 . . ?
C01E C01B C01G 121.23(18) . . ?
C01G C01B H01B 119.4 . . ?
C00T C01C C00K 116.53(16) . . ?
C01D C01C C00K 122.80(16) . . ?
C01D C01C C00T 120.41(16) . . ?
C01C C01D C01A 122.08(16) . . ?
C01Y C01D C01A 119.51(17) . . ?
C01Y C01D C01C 118.41(17) . . ?
C016 C01E H01E 120.2 . . ?
C01B C01E C016 119.68(17) . . ?
C01B C01E H01E 120.2 . . ?
O4 C4 Fe2 177.02(16) . . ?
C00S C01G C01L 122.29(16) . . ?
C01B C01G C00S 119.01(17) . . ?
C01B C01G C01L 118.69(17) . . ?
C013 C01H H01C 109.5 . . ?
C013 C01H H01D 109.5 . . ?
C013 C01H H01F 109.5 . . ?
H01C C01H H01D 109.5 . . ?
H01C C01H H01F 109.5 . . ?
H01D C01H H01F 109.5 . . ?
C00O C01I H01I 118.8 . . ?
C029 C01I C00O 122.36(18) . . ?
C029 C01I H01I 118.8 . . ?
C01U C01J H01J 107.5 . . ?
C01U C01J C02H 111.19(17) . . ?
C01U C01J C02L 114.05(16) . . ?
C02H C01J H01J 107.5 . . ?
C02H C01J C02L 108.78(16) . . ?
C02L C01J H01J 107.5 . . ?
C00Y C01K H01K 107.6 . . ?
C00Y C01K C028 111.31(16) . . ?
C00Y C01K C02O 113.22(16) . . ?
C028 C01K H01K 107.6 . . ?
C02O C01K H01K 107.6 . . ?
C02O C01K C028 109.37(17) . . ?
C01G C01L H01L 107.8 . . ?
C01G C01L C02B 112.36(16) . . ?
C01G C01L C02Q 111.92(16) . . ?
C02B C01L H01L 107.8 . . ?
C02B C01L C02Q 108.92(17) . . ?
C02Q C01L H01L 107.8 . . ?
C012 C01M C018 119.66(16) . . ?
C012 C01M C01Z 118.72(17) . . ?
C01Z C01M C018 121.45(16) . . ?
C00X C01N Fe1 70.22(10) . . ?
C00X C01N C01P 126.42(17) . . ?
C011 C01N Fe1 70.07(10) . . ?
C011 C01N C00X 108.02(16) . . ?
C011 C01N C01P 125.43(17) . . ?
C01P C01N Fe1 128.49(13) . . ?
C01Z C01O C02F 122.54(17) . . ?
C020 C01O C01Z 118.71(17) . . ?
C020 C01O C02F 118.66(17) . . ?
C01N C01P H01G 109.5 . . ?
C01N C01P H01H 109.5 . . ?
C01N C01P H01M 109.5 . . ?
H01G C01P H01H 109.5 . . ?
H01G C01P H01M 109.5 . . ?
H01H C01P H01M 109.5 . . ?
C00K C01Q H01Q 119.4 . . ?
C029 C01Q C00K 121.29(17) . . ?
C029 C01Q H01Q 119.4 . . ?
C00N C01R H01N 109.5 . . ?
C00N C01R H01O 109.5 . . ?
C00N C01R H01P 109.5 . . ?
H01N C01R H01O 109.5 . . ?
H01N C01R H01P 109.5 . . ?
H01O C01R H01P 109.5 . . ?
O1 C1 Fe1 175.09(19) . . ?
C01V C01T C025 122.58(17) . . ?
C027 C01T C01V 119.20(18) . . ?
C027 C01T C025 118.20(18) . . ?
C01V C01U C01J 121.16(16) . . ?
C02E C01U C01J 120.22(17) . . ?
C02E C01U C01V 118.62(18) . . ?
C01T C01V C00U 118.02(16) . . ?
C01T C01V C01U 119.87(17) . . ?
C01U C01V C00U 122.02(16) . . ?
C011 C01W H01R 109.5 . . ?
C011 C01W H01S 109.5 . . ?
C011 C01W H01T 109.5 . . ?
H01R C01W H01S 109.5 . . ?
H01R C01W H01T 109.5 . . ?
H01S C01W H01T 109.5 . . ?
C018 C01X H01U 109.5 . . ?
C018 C01X H01V 109.5 . . ?
C018 C01X H01W 109.5 . . ?
H01U C01X H01V 109.5 . . ?
H01U C01X H01W 109.5 . . ?
H01V C01X H01W 109.5 . . ?
C01D C01Y H01Y 119.4 . . ?
C02A C01Y C01D 121.15(19) . . ?
C02A C01Y H01Y 119.4 . . ?
C01M C01Z C014 117.71(15) . . ?
C01O C01Z C014 122.11(16) . . ?
C01O C01Z C01M 119.87(16) . . ?
C01O C020 H020 119.3 . . ?
C022 C020 C01O 121.47(19) . . ?
C022 C020 H020 119.3 . . ?
C019 C021 H02A 109.5 . . ?
C019 C021 H02B 109.5 . . ?
C019 C021 H02C 109.5 . . ?
H02A C021 H02B 109.5 . . ?
H02A C021 H02C 109.5 . . ?
H02B C021 H02C 109.5 . . ?
C012 C022 H022 120.2 . . ?
C020 C022 C012 119.63(18) . . ?
C020 C022 H022 120.2 . . ?
C01A C023 H02D 109.5 . . ?
C01A C023 H02E 109.5 . . ?
C01A C023 H02F 109.5 . . ?
H02D C023 H02E 109.5 . . ?
H02D C023 H02F 109.5 . . ?
H02E C023 H02F 109.5 . . ?
C01A C024 H02G 109.5 . . ?
C01A C024 H02H 109.5 . . ?
C01A C024 H02I 109.5 . . ?
H02G C024 H02H 109.5 . . ?
H02G C024 H02I 109.5 . . ?
H02H C024 H02I 109.5 . . ?
C01T C025 H025 107.7 . . ?
C01T C025 C02R 111.40(18) . . ?
C01T C025 C02S 110.60(18) . . ?
C02R C025 H025 107.7 . . ?
C02R C025 C02S 111.6(2) . . ?
C02S C025 H025 107.7 . . ?
C018 C026 H02J 109.5 . . ?
C018 C026 H02K 109.5 . . ?
C018 C026 H02L 109.5 . . ?
H02J C026 H02K 109.5 . . ?
H02J C026 H02L 109.5 . . ?
H02K C026 H02L 109.5 . . ?
C01T C027 H027 119.5 . . ?
C02D C027 C01T 120.99(19) . . ?
C02D C027 H027 119.5 . . ?
C01K C028 H02M 109.5 . . ?
C01K C028 H02N 109.5 . . ?
C01K C028 H02O 109.5 . . ?
H02M C028 H02N 109.5 . . ?
H02M C028 H02O 109.5 . . ?
H02N C028 H02O 109.5 . . ?
C01I C029 H029 120.6 . . ?
C01Q C029 C01I 118.74(18) . . ?
C01Q C029 H029 120.6 . . ?
C015 C02A C01Y 120.27(18) . . ?
C015 C02A H02P 119.9 . . ?
C01Y C02A H02P 119.9 . . ?
C01L C02B H02Q 109.5 . . ?
C01L C02B H02R 109.5 . . ?
C01L C02B H02S 109.5 . . ?
H02Q C02B H02R 109.5 . . ?
H02Q C02B H02S 109.5 . . ?
H02R C02B H02S 109.5 . . ?
C00Q C02C H02T 109.5 . . ?
C00Q C02C H02U 109.5 . . ?
C00Q C02C H02V 109.5 . . ?
H02T C02C H02U 109.5 . . ?
H02T C02C H02V 109.5 . . ?
H02U C02C H02V 109.5 . . ?
C027 C02D H02W 120.0 . . ?
C027 C02D C02E 120.01(19) . . ?
C02E C02D H02W 120.0 . . ?
C01U C02E H02X 119.4 . . ?
C02D C02E C01U 121.28(19) . . ?
C02D C02E H02X 119.4 . . ?
C01O C02F H02Y 108.1 . . ?
C01O C02F C02I 113.48(18) . . ?
C01O C02F C02P 110.63(17) . . ?
C02I C02F H02Y 108.1 . . ?
C02I C02F C02P 108.24(17) . . ?
C02P C02F H02Y 108.1 . . ?
C00X C02G H02Z 109.5 . . ?
C00X C02G H 109.5 . . ?
C00X C02G HA 109.5 . . ?
H02Z C02G H 109.5 . . ?
H02Z C02G HA 109.5 . . ?
H C02G HA 109.5 . . ?
C01J C02H H02 109.5 . . ?
C01J C02H HB 109.5 . . ?
C01J C02H HC 109.5 . . ?
H02 C02H HB 109.5 . . ?
H02 C02H HC 109.5 . . ?
HB C02H HC 109.5 . . ?
C02F C02I H1 109.5 . . ?
C02F C02I HD 109.5 . . ?
C02F C02I HE 109.5 . . ?
H1 C02I HD 109.5 . . ?
H1 C02I HE 109.5 . . ?
HD C02I HE 109.5 . . ?
C017 C02J H2 109.5 . . ?
C017 C02J HF 109.5 . . ?
C017 C02J HG 109.5 . . ?
H2 C02J HF 109.5 . . ?
H2 C02J HG 109.5 . . ?
HF C02J HG 109.5 . . ?
O2 C2 Fe1 172.82(17) . . ?
C01J C02L H3 109.5 . . ?
C01J C02L HH 109.5 . . ?
C01J C02L HI 109.5 . . ?
H3 C02L HH 109.5 . . ?
H3 C02L HI 109.5 . . ?
HH C02L HI 109.5 . . ?
C010 C02M H4 109.5 . . ?
C010 C02M HJ 109.5 . . ?
C010 C02M HK 109.5 . . ?
H4 C02M HJ 109.5 . . ?
H4 C02M HK 109.5 . . ?
HJ C02M HK 109.5 . . ?
C019 C02N H5 109.5 . . ?
C019 C02N HL 109.5 . . ?
C019 C02N HM 109.5 . . ?
H5 C02N HL 109.5 . . ?
H5 C02N HM 109.5 . . ?
HL C02N HM 109.5 . . ?
C01K C02O H6 109.5 . . ?
C01K C02O HN 109.5 . . ?
C01K C02O HO 109.5 . . ?
H6 C02O HN 109.5 . . ?
H6 C02O HO 109.5 . . ?
HN C02O HO 109.5 . . ?
C02F C02P H7 109.5 . . ?
C02F C02P HP 109.5 . . ?
C02F C02P HQ 109.5 . . ?
H7 C02P HP 109.5 . . ?
H7 C02P HQ 109.5 . . ?
HP C02P HQ 109.5 . . ?
C01L C02Q H8 109.5 . . ?
C01L C02Q HR 109.5 . . ?
C01L C02Q HS 109.5 . . ?
H8 C02Q HR 109.5 . . ?
H8 C02Q HS 109.5 . . ?
HR C02Q HS 109.5 . . ?
C025 C02R H9 109.5 . . ?
C025 C02R HT 109.5 . . ?
C025 C02R HU 109.5 . . ?
H9 C02R HT 109.5 . . ?
H9 C02R HU 109.5 . . ?
HT C02R HU 109.5 . . ?
C025 C02S H10 109.5 . . ?
C025 C02S HV 109.5 . . ?
C025 C02S HW 109.5 . . ?
H10 C02S HV 109.5 . . ?
H10 C02S HW 109.5 . . ?
HV C02S HW 109.5 . . ?

loop_
_geom_bond_atom_site_label_1
_geom_bond_atom_site_label_2
_geom_bond_distance
_geom_bond_site_symmetry_2
_geom_bond_publ_flag
Sn2 Sn1 2.85909(15) . ?
Sn2 P6 2.5707(4) . ?
Sn2 P2 2.5968(4) . ?
Sn2 C00H 2.1972(16) . ?
Sn1 P1 2.6726(4) . ?
Sn1 P8 2.5967(4) . ?
Fe2 P1 2.2918(5) . ?
Fe2 C00M 2.1251(17) . ?
Fe2 C00N 2.1035(17) . ?
Fe2 C00Q 2.1094(17) . ?
Fe2 C00R 2.1115(17) . ?
Fe2 C3 1.7746(19) . ?
Fe2 C013 2.1608(17) . ?
Fe2 C4 1.7695(18) . ?
Fe1 P4 2.3049(5) . ?
Fe1 C00X 2.1085(18) . ?
Fe1 C010 2.1502(17) . ?
Fe1 C011 2.0945(17) . ?
Fe1 C017 2.0995(18) . ?
Fe1 C01N 2.1009(17) . ?
Fe1 C1 1.767(2) . ?
Fe1 C2 1.771(2) . ?
P5 P4 2.1747(6) . ?
P5 P7 2.2054(6) . ?
P5 P1 2.2191(6) . ?
P4 P3 2.1950(6) . ?
P7 P6 2.2337(6) . ?
P7 P8 2.2008(6) . ?
P6 P3 2.2483(6) . ?
P1 P2 2.2644(6) . ?
P8 C00P 1.8481(17) . ?
P3 P2 2.2015(6) . ?
O3 C3 1.143(2) . ?
O4 C4 1.145(2) . ?
O1 C1 1.147(2) . ?
O2 C2 1.147(2) . ?
C00H C00U 1.411(2) . ?
C00H C014 1.411(2) . ?
C00I H00I 0.9500 . ?
C00I C00J 1.384(3) . ?
C00I C014 1.402(2) . ?
C00J H00J 0.9500 . ?
C00J C00L 1.383(3) . ?
C00K C00P 1.429(2) . ?
C00K C01C 1.513(2) . ?
C00K C01Q 1.393(2) . ?
C00L H00L 0.9500 . ?
C00L C00U 1.404(2) . ?
C00M C00R 1.438(2) . ?
C00M C00Z 1.494(2) . ?
C00M C013 1.423(2) . ?
C00N C00Q 1.445(3) . ?
C00N C00R 1.424(2) . ?
C00N C01R 1.500(3) . ?
C00O C00P 1.414(2) . ?
C00O C00S 1.505(2) . ?
C00O C01I 1.400(3) . ?
C00Q C013 1.423(3) . ?
C00Q C02C 1.500(2) . ?
C00R C00W 1.497(2) . ?
C00S C00Y 1.416(3) . ?
C00S C01G 1.410(3) . ?
C00T C015 1.399(3) . ?
C00T C019 1.520(3) . ?
C00T C01C 1.414(3) . ?
C00U C01V 1.508(2) . ?
C00W H00A 0.9800 . ?
C00W H00B 0.9800 . ?
C00W H00C 0.9800 . ?
C00X C010 1.410(3) . ?
C00X C01N 1.444(3) . ?
C00X C02G 1.504(3) . ?
C00Y C016 1.395(3) . ?
C00Y C01K 1.523(3) . ?
C00Z H00D 0.9800 . ?
C00Z H00E 0.9800 . ?
C00Z H00F 0.9800 . ?
C010 C017 1.424(3) . ?
C010 C02M 1.500(2) . ?
C011 C017 1.445(2) . ?
C011 C01N 1.413(3) . ?
C011 C01W 1.503(2) . ?
C012 H012 0.9500 . ?
C012 C01M 1.394(3) . ?
C012 C022 1.380(3) . ?
C013 C01H 1.496(3) . ?
C014 C01Z 1.512(2) . ?
C015 H015 0.9500 . ?
C015 C02A 1.375(3) . ?
C016 H016 0.9500 . ?
C016 C01E 1.382(3) . ?
C017 C02J 1.496(3) . ?
C018 H018 1.0000 . ?
C018 C01M 1.526(3) . ?
C018 C01X 1.530(3) . ?
C018 C026 1.523(2) . ?
C019 H019 1.0000 . ?
C019 C021 1.531(3) . ?
C019 C02N 1.536(3) . ?
C01A H01A 1.0000 . ?
C01A C01D 1.526(3) . ?
C01A C023 1.521(3) . ?
C01A C024 1.531(3) . ?
C01B H01B 0.9500 . ?
C01B C01E 1.381(3) . ?
C01B C01G 1.398(3) . ?
C01C C01D 1.410(3) . ?
C01D C01Y 1.399(3) . ?
C01E H01E 0.9500 . ?
C01G C01L 1.523(3) . ?
C01H H01C 0.9800 . ?
C01H H01D 0.9800 . ?
C01H H01F 0.9800 . ?
C01I H01I 0.9500 . ?
C01I C029 1.384(3) . ?
C01J H01J 1.0000 . ?
C01J C01U 1.521(3) . ?
C01J C02H 1.528(3) . ?
C01J C02L 1.532(3) . ?
C01K H01K 1.0000 . ?
C01K C028 1.534(3) . ?
C01K C02O 1.531(3) . ?
C01L H01L 1.0000 . ?
C01L C02B 1.530(3) . ?
C01L C02Q 1.533(3) . ?
C01M C01Z 1.419(2) . ?
C01N C01P 1.498(3) . ?
C01O C01Z 1.410(3) . ?
C01O C020 1.399(3) . ?
C01O C02F 1.521(3) . ?
C01P H01G 0.9800 . ?
C01P H01H 0.9800 . ?
C01P H01M 0.9800 . ?
C01Q H01Q 0.9500 . ?
C01Q C029 1.379(3) . ?
C01R H01N 0.9800 . ?
C01R H01O 0.9800 . ?
C01R H01P 0.9800 . ?
C01T C01V 1.407(3) . ?
C01T C025 1.525(3) . ?
C01T C027 1.396(3) . ?
C01U C01V 1.416(3) . ?
C01U C02E 1.394(3) . ?
C01W H01R 0.9800 . ?
C01W H01S 0.9800 . ?
C01W H01T 0.9800 . ?
C01X H01U 0.9800 . ?
C01X H01V 0.9800 . ?
C01X H01W 0.9800 . ?
C01Y H01Y 0.9500 . ?
C01Y C02A 1.384(3) . ?
C020 H020 0.9500 . ?
C020 C022 1.379(3) . ?
C021 H02A 0.9800 . ?
C021 H02B 0.9800 . ?
C021 H02C 0.9800 . ?
C022 H022 0.9500 . ?
C023 H02D 0.9800 . ?
C023 H02E 0.9800 . ?
C023 H02F 0.9800 . ?
C024 H02G 0.9800 . ?
C024 H02H 0.9800 . ?
C024 H02I 0.9800 . ?
C025 H025 1.0000 . ?
C025 C02R 1.528(3) . ?
C025 C02S 1.532(3) . ?
C026 H02J 0.9800 . ?
C026 H02K 0.9800 . ?
C026 H02L 0.9800 . ?
C027 H027 0.9500 . ?
C027 C02D 1.375(3) . ?
C028 H02M 0.9800 . ?
C028 H02N 0.9800 . ?
C028 H02O 0.9800 . ?
C029 H029 0.9500 . ?
C02A H02P 0.9500 . ?
C02B H02Q 0.9800 . ?
C02B H02R 0.9800 . ?
C02B H02S 0.9800 . ?
C02C H02T 0.9800 . ?
C02C H02U 0.9800 . ?
C02C H02V 0.9800 . ?
C02D H02W 0.9500 . ?
C02D C02E 1.382(3) . ?
C02E H02X 0.9500 . ?
C02F H02Y 1.0000 . ?
C02F C02I 1.530(3) . ?
C02F C02P 1.540(3) . ?
C02G H02Z 0.9800 . ?
C02G H 0.9800 . ?
C02G HA 0.9800 . ?
C02H H02 0.9800 . ?
C02H HB 0.9800 . ?
C02H HC 0.9800 . ?
C02I H1 0.9800 . ?
C02I HD 0.9800 . ?
C02I HE 0.9800 . ?
C02J H2 0.9800 . ?
C02J HF 0.9800 . ?
C02J HG 0.9800 . ?
C02L H3 0.9800 . ?
C02L HH 0.9800 . ?
C02L HI 0.9800 . ?
C02M H4 0.9800 . ?
C02M HJ 0.9800 . ?
C02M HK 0.9800 . ?
C02N H5 0.9800 . ?
C02N HL 0.9800 . ?
C02N HM 0.9800 . ?
C02O H6 0.9800 . ?
C02O HN 0.9800 . ?
C02O HO 0.9800 . ?
C02P H7 0.9800 . ?
C02P HP 0.9800 . ?
C02P HQ 0.9800 . ?
C02Q H8 0.9800 . ?
C02Q HR 0.9800 . ?
C02Q HS 0.9800 . ?
C02R H9 0.9800 . ?
C02R HT 0.9800 . ?
C02R HU 0.9800 . ?
C02S H10 0.9800 . ?
C02S HV 0.9800 . ?
C02S HW 0.9800 . ?

loop_
_geom_torsion_atom_site_label_1
_geom_torsion_atom_site_label_2
_geom_torsion_atom_site_label_3
_geom_torsion_atom_site_label_4
_geom_torsion
_geom_torsion_site_symmetry_1
_geom_torsion_site_symmetry_2
_geom_torsion_site_symmetry_3
_geom_torsion_site_symmetry_4
_geom_torsion_publ_flag
Sn2 C00H C00U C00L 169.96(13) . . . . ?
Sn2 C00H C00U C01V -17.7(2) . . . . ?
Sn2 C00H C014 C00I -168.15(12) . . . . ?
Sn2 C00H C014 C01Z 19.7(2) . . . . ?
Sn1 P8 C00P C00K 73.58(13) . . . . ?
Sn1 P8 C00P C00O -114.29(15) . . . . ?
Fe2 C00M C00R C00N 60.18(12) . . . . ?
Fe2 C00M C00R C00W -124.00(17) . . . . ?
Fe2 C00M C013 C00Q -57.59(12) . . . . ?
Fe2 C00M C013 C01H 129.52(17) . . . . ?
Fe2 C00N C00Q C013 62.77(12) . . . . ?
Fe2 C00N C00Q C02C -123.01(18) . . . . ?
Fe2 C00N C00R C00M -60.63(12) . . . . ?
Fe2 C00N C00R C00W 123.76(19) . . . . ?
Fe2 C00Q C013 C00M 58.00(12) . . . . ?
Fe2 C00Q C013 C01H -129.23(17) . . . . ?
Fe1 C00X C010 C017 57.02(12) . . . . ?
Fe1 C00X C010 C02M -126.64(17) . . . . ?
Fe1 C00X C01N C011 -60.14(12) . . . . ?
Fe1 C00X C01N C01P 123.82(18) . . . . ?
Fe1 C010 C017 C011 61.19(12) . . . . ?
Fe1 C010 C017 C02J -122.1(2) . . . . ?
Fe1 C011 C017 C010 -62.95(12) . . . . ?
Fe1 C011 C017 C02J 120.4(2) . . . . ?
Fe1 C011 C01N C00X 60.23(12) . . . . ?
Fe1 C011 C01N C01P -123.68(18) . . . . ?
P7 P8 C00P C00K -162.87(11) . . . . ?
P7 P8 C00P C00O 9.26(18) . . . . ?
C00H C00U C01V C01T -85.2(2) . . . . ?
C00H C00U C01V C01U 98.4(2) . . . . ?
C00H C014 C01Z C01M 73.9(2) . . . . ?
C00H C014 C01Z C01O -112.59(19) . . . . ?
C00I C00J C00L C00U 4.3(3) . . . . ?
C00I C014 C01Z C01M -98.40(19) . . . . ?
C00I C014 C01Z C01O 75.1(2) . . . . ?
C00J C00I C014 C00H -2.2(3) . . . . ?
C00J C00I C014 C01Z 170.39(16) . . . . ?
C00J C00L C00U C00H -0.7(3) . . . . ?
C00J C00L C00U C01V -173.61(16) . . . . ?
C00K C01C C01D C01A 2.8(3) . . . . ?
C00K C01C C01D C01Y -176.61(16) . . . . ?
C00K C01Q C029 C01I -3.1(3) . . . . ?
C00L C00U C01V C01T 87.4(2) . . . . ?
C00L C00U C01V C01U -89.0(2) . . . . ?
C00N C00Q C013 Fe2 -61.00(12) . . . . ?
C00N C00Q C013 C00M -3.01(19) . . . . ?
C00N C00Q C013 C01H 169.76(16) . . . . ?
C00O C00S C00Y C016 -171.76(16) . . . . ?
C00O C00S C00Y C01K 5.7(2) . . . . ?
C00O C00S C01G C01B 170.13(16) . . . . ?
C00O C00S C01G C01L -8.9(3) . . . . ?
C00O C01I C029 C01Q 1.8(3) . . . . ?
C00P C00K C01C C00T 80.2(2) . . . . ?
C00P C00K C01C C01D -105.5(2) . . . . ?
C00P C00K C01Q C029 0.1(3) . . . . ?
C00P C00O C00S C00Y -77.6(2) . . . . ?
C00P C00O C00S C01G 111.9(2) . . . . ?
C00P C00O C01I C029 2.7(3) . . . . ?
C00Q C00N C00R Fe2 60.74(12) . . . . ?
C00Q C00N C00R C00M 0.11(19) . . . . ?
C00Q C00N C00R C00W -175.50(17) . . . . ?
C00R C00M C013 Fe2 60.66(12) . . . . ?
C00R C00M C013 C00Q 3.07(19) . . . . ?
C00R C00M C013 C01H -169.82(16) . . . . ?
C00R C00N C00Q Fe2 -60.99(12) . . . . ?
C00R C00N C00Q C013 1.78(19) . . . . ?
C00R C00N C00Q C02C 176.00(17) . . . . ?
C00S C00O C00P P8 -4.8(3) . . . . ?
C00S C00O C00P C00K 166.95(17) . . . . ?
C00S C00O C01I C029 -170.8(2) . . . . ?
C00S C00Y C016 C01E 2.0(3) . . . . ?
C00S C00Y C01K C028 -84.6(2) . . . . ?
C00S C00Y C01K C02O 151.71(17) . . . . ?
C00S C01G C01L C02B -137.97(17) . . . . ?
C00S C01G C01L C02Q 99.1(2) . . . . ?
C00T C015 C02A C01Y -1.5(3) . . . . ?
C00T C01C C01D C01A 176.81(16) . . . . ?
C00T C01C C01D C01Y -2.6(3) . . . . ?
C00U C00H C014 C00I 5.8(2) . . . . ?
C00U C00H C014 C01Z -166.33(15) . . . . ?
C00X C010 C017 Fe1 -57.36(12) . . . . ?
C00X C010 C017 C011 3.8(2) . . . . ?
C00X C010 C017 C02J -179.44(18) . . . . ?
C00Y C00S C01G C01B -0.4(2) . . . . ?
C00Y C00S C01G C01L -179.42(16) . . . . ?
C00Y C016 C01E C01B -1.3(3) . . . . ?
C00Z C00M C00R Fe2 124.66(17) . . . . ?
C00Z C00M C00R C00N -175.16(16) . . . . ?
C00Z C00M C00R C00W 0.7(3) . . . . ?
C00Z C00M C013 Fe2 -126.13(17) . . . . ?
C00Z C00M C013 C00Q 176.28(16) . . . . ?
C00Z C00M C013 C01H 3.4(3) . . . . ?
C010 C00X C01N Fe1 62.64(12) . . . . ?
C010 C00X C01N C011 2.50(19) . . . . ?
C010 C00X C01N C01P -173.54(17) . . . . ?
C012 C01M C01Z C014 176.68(15) . . . . ?
C012 C01M C01Z C01O 3.0(2) . . . . ?
C013 C00M C00R Fe2 -62.14(12) . . . . ?
C013 C00M C00R C00N -1.96(19) . . . . ?
C013 C00M C00R C00W 173.86(16) . . . . ?
C014 C00H C00U C00L -4.4(2) . . . . ?
C014 C00H C00U C01V 168.02(16) . . . . ?
C014 C00I C00J C00L -2.9(3) . . . . ?
C015 C00T C019 C021 58.3(2) . . . . ?
C015 C00T C019 C02N -65.7(2) . . . . ?
C015 C00T C01C C00K 176.70(15) . . . . ?
C015 C00T C01C C01D 2.3(3) . . . . ?
C016 C00Y C01K C028 92.8(2) . . . . ?
C016 C00Y C01K C02O -30.9(2) . . . . ?
C017 C011 C01N Fe1 -60.36(12) . . . . ?
C017 C011 C01N C00X -0.14(19) . . . . ?
C017 C011 C01N C01P 175.95(17) . . . . ?
C018 C01M C01Z C014 1.4(2) . . . . ?
C018 C01M C01Z C01O -172.25(16) . . . . ?
C019 C00T C015 C02A 178.28(17) . . . . ?
C019 C00T C01C C00K -1.8(2) . . . . ?
C019 C00T C01C C01D -176.15(16) . . . . ?
C01A C01D C01Y C02A -178.58(17) . . . . ?
C01B C01G C01L C02B 43.0(2) . . . . ?
C01B C01G C01L C02Q -80.0(2) . . . . ?
C01C C00K C00P P8 8.4(2) . . . . ?
C01C C00K C00P C00O -164.59(16) . . . . ?
C01C C00K C01Q C029 169.74(19) . . . . ?
C01C C00T C015 C02A -0.2(3) . . . . ?
C01C C00T C019 C021 -123.26(18) . . . . ?
C01C C00T C019 C02N 112.7(2) . . . . ?
C01C C01D C01Y C02A 0.8(3) . . . . ?
C01D C01Y C02A C015 1.2(3) . . . . ?
C01E C01B C01G C00S 1.0(3) . . . . ?
C01E C01B C01G C01L -179.85(17) . . . . ?
C01G C00S C00Y C016 -1.1(2) . . . . ?
C01G C00S C00Y C01K 176.31(16) . . . . ?
C01G C01B C01E C016 -0.2(3) . . . . ?
C01I C00O C00P P8 -177.40(15) . . . . ?
C01I C00O C00P C00K -5.6(3) . . . . ?
C01I C00O C00S C00Y 95.3(2) . . . . ?
C01I C00O C00S C01G -75.2(2) . . . . ?
C01J C01U C01V C00U -2.1(2) . . . . ?
C01J C01U C01V C01T -178.51(16) . . . . ?
C01J C01U C02E C02D -179.98(18) . . . . ?
C01K C00Y C016 C01E -175.49(17) . . . . ?
C01M C012 C022 C020 -2.2(3) . . . . ?
C01N C00X C010 Fe1 -60.94(12) . . . . ?
C01N C00X C010 C017 -3.9(2) . . . . ?
C01N C00X C010 C02M 172.41(16) . . . . ?
C01N C011 C017 Fe1 60.70(12) . . . . ?
C01N C011 C017 C010 -2.2(2) . . . . ?
C01N C011 C017 C02J -178.92(18) . . . . ?
C01O C020 C022 C012 0.6(3) . . . . ?
C01Q C00K C00P P8 177.36(14) . . . . ?
C01Q C00K C00P C00O 4.3(3) . . . . ?
C01Q C00K C01C C00T -89.1(2) . . . . ?
C01Q C00K C01C C01D 85.1(2) . . . . ?
C01R C00N C00Q Fe2 122.75(18) . . . . ?
C01R C00N C00Q C013 -174.47(16) . . . . ?
C01R C00N C00Q C02C -0.3(3) . . . . ?
C01R C00N C00R Fe2 -123.09(19) . . . . ?
C01R C00N C00R C00M 176.27(17) . . . . ?
C01R C00N C00R C00W 0.7(3) . . . . ?
C01T C027 C02D C02E -0.1(3) . . . . ?
C01V C01T C025 C02R 120.9(2) . . . . ?
C01V C01T C025 C02S -114.4(2) . . . . ?
C01V C01T C027 C02D 1.5(3) . . . . ?
C01V C01U C02E C02D 0.9(3) . . . . ?
C01W C011 C017 Fe1 -121.97(18) . . . . ?
C01W C011 C017 C010 175.09(17) . . . . ?
C01W C011 C017 C02J -1.6(3) . . . . ?
C01W C011 C01N Fe1 122.23(17) . . . . ?
C01W C011 C01N C00X -177.54(16) . . . . ?
C01W C011 C01N C01P -1.4(3) . . . . ?
C01X C018 C01M C012 -93.0(2) . . . . ?
C01X C018 C01M C01Z 82.2(2) . . . . ?
C01Z C01O C020 C022 2.7(3) . . . . ?
C01Z C01O C02F C02I 140.90(18) . . . . ?
C01Z C01O C02F C02P -97.2(2) . . . . ?
C020 C01O C01Z C014 -177.92(16) . . . . ?
C020 C01O C01Z C01M -4.5(3) . . . . ?
C020 C01O C02F C02I -42.6(2) . . . . ?
C020 C01O C02F C02P 79.2(2) . . . . ?
C022 C012 C01M C018 175.74(17) . . . . ?
C022 C012 C01M C01Z 0.4(3) . . . . ?
C023 C01A C01D C01C 158.46(17) . . . . ?
C023 C01A C01D C01Y -22.2(2) . . . . ?
C024 C01A C01D C01C -77.5(2) . . . . ?
C024 C01A C01D C01Y 101.9(2) . . . . ?
C025 C01T C01V C00U -0.2(3) . . . . ?
C025 C01T C01V C01U 176.32(17) . . . . ?
C025 C01T C027 C02D -176.67(19) . . . . ?
C026 C018 C01M C012 30.0(2) . . . . ?
C026 C018 C01M C01Z -154.84(16) . . . . ?
C027 C01T C01V C00U -178.31(16) . . . . ?
C027 C01T C01V C01U -1.8(3) . . . . ?
C027 C01T C025 C02R -60.9(2) . . . . ?
C027 C01T C025 C02S 63.7(2) . . . . ?
C027 C02D C02E C01U -1.2(3) . . . . ?
C02C C00Q C013 Fe2 124.77(18) . . . . ?
C02C C00Q C013 C00M -177.23(17) . . . . ?
C02C C00Q C013 C01H -4.5(3) . . . . ?
C02E C01U C01V C00U 176.99(16) . . . . ?
C02E C01U C01V C01T 0.6(3) . . . . ?
C02F C01O C01Z C014 -1.5(3) . . . . ?
C02F C01O C01Z C01M 171.94(16) . . . . ?
C02F C01O C020 C022 -173.86(18) . . . . ?
C02G C00X C010 Fe1 121.49(18) . . . . ?
C02G C00X C010 C017 178.51(17) . . . . ?
C02G C00X C010 C02M -5.1(3) . . . . ?
C02G C00X C01N Fe1 -119.91(19) . . . . ?
C02G C00X C01N C011 179.95(18) . . . . ?
C02G C00X C01N C01P 3.9(3) . . . . ?
C02H C01J C01U C01V 84.6(2) . . . . ?
C02H C01J C01U C02E -94.6(2) . . . . ?
C02L C01J C01U C01V -152.01(17) . . . . ?
C02L C01J C01U C02E 28.9(2) . . . . ?
C02M C010 C017 Fe1 126.42(18) . . . . ?
C02M C010 C017 C011 -172.39(17) . . . . ?
C02M C010 C017 C02J 4.3(3) . . . . ?

loop_
_exptl_oxdiff_crystal_face_indexfrac_h
_exptl_oxdiff_crystal_face_indexfrac_k
_exptl_oxdiff_crystal_face_indexfrac_l
_exptl_oxdiff_crystal_face_x
_exptl_oxdiff_crystal_face_y
_exptl_oxdiff_crystal_face_z
-2.0016 2.0006 0.9993 0.0346 0.1549 0.1693
-1.0004 0.0005 -0.0000 0.0276 0.1128 0.0300
-6.6081 3.5148 -3.2698 0.5200 0.8521 0.0588
0.2953 -11.5313 -8.3950 0.3067 0.4958 -0.8125
-7.3510 15.2956 4.9124 0.2482 0.4135 0.8760
-2.5270 25.8827 -0.2759 0.7854 -0.0219 0.6186
2.1775 -25.7802 1.0843 -0.8332 0.0228 -0.5526
-0.2172 -0.9772 -9.0222 0.6510 0.4522 -0.6097
-3.0132 10.8556 9.1309 -0.3046 -0.2150 0.9279
5.9871 -18.1636 0.5950 -0.6973 -0.4781 -0.5340
7.7760 -9.0466 0.2507 -0.4762 -0.7764 -0.4128
4.7550 20.4069 -5.8247 0.8502 -0.5196 -0.0845
